data_1520755
loop_
_publ_author_name
'Danjo, Hiroshi'
'Kidena, Yuki'
'Kawahata, Masatoshi'
'Sato, Hiroyasu'
'Katagiri, Kosuke'
'Miyazawa, Toshifumi'
'Yamaguchi, Kentaro'

_publ_section_title
;
 Multilayered inclusion nanocycles of anionic spiroborates.
;
_journal_issue 10
_journal_name_full 'Organic letters'
_journal_page_first 2466
_journal_page_last 2469
_journal_paper_doi 10.1021/acs.orglett.5b00974
_journal_volume 17
_journal_year 2015
_chemical_formula_sum 'C270 H372 B6 N8 O30'
_chemical_formula_weight 4274.59
_space_group_crystal_system monoclinic
_space_group_IT_number 15
_space_group_name_Hall '-C 2yc'
_space_group_name_H-M_alt 'C 1 2/c 1'
_symmetry_space_group_name_Hall '-C 2yc'
_symmetry_space_group_name_H-M 'C 1 2/c 1'
_atom_sites_solution_hydrogens geom
_audit_creation_method SHELXL-2014/7
_cell_angle_alpha 90
_cell_angle_beta 117.54(3)
_cell_angle_gamma 90
_cell_formula_units_Z 4
_cell_length_a 52.579(11)
_cell_length_b 21.835(4)
_cell_length_c 29.598(6)
_cell_measurement_temperature 100
_cell_volume 30130(13)
_computing_cell_refinement HKL2000
_computing_data_collection HKL2000
_computing_data_reduction HKL2000
_computing_molecular_graphics 'Ortep-3 for Windows'
_computing_publication_material Yadokari-XG
_computing_structure_refinement 'SHELXL-2014/7 (Sheldrick, 2014)'
_computing_structure_solution SHELXS-97
_diffrn_ambient_temperature 100
_diffrn_measured_fraction_theta_full 0.878
_diffrn_measured_fraction_theta_max 0.666
_diffrn_measurement_device_type 'MarMosaic225 (Rayonix)'
_diffrn_measurement_method '\w scans'
_diffrn_radiation_type synchrotron
_diffrn_radiation_wavelength 0.800
_diffrn_reflns_av_R_equivalents 0.0683
_diffrn_reflns_av_unetI/netI 0.1052
_diffrn_reflns_laue_measured_fraction_full 0.878
_diffrn_reflns_laue_measured_fraction_max 0.666
_diffrn_reflns_limit_h_max 69
_diffrn_reflns_limit_h_min -69
_diffrn_reflns_limit_k_max 27
_diffrn_reflns_limit_k_min -25
_diffrn_reflns_limit_l_max 34
_diffrn_reflns_limit_l_min -38
_diffrn_reflns_number 46239
_diffrn_reflns_point_group_measured_fraction_full 0.878
_diffrn_reflns_point_group_measured_fraction_max 0.666
_diffrn_reflns_theta_full 28.685
_diffrn_reflns_theta_max 32.140
_diffrn_reflns_theta_min 1.747
_diffrn_source 'SPring-8 BL38B1 beamline'
_exptl_absorpt_coefficient_mu 0.067
_exptl_absorpt_correction_type none
_exptl_crystal_colour yellow
_exptl_crystal_density_diffrn 0.942
_exptl_crystal_description prismatic
_exptl_crystal_F_000 9272
_exptl_crystal_size_max 0.20
_exptl_crystal_size_mid 0.20
_exptl_crystal_size_min 0.10
_refine_diff_density_max 0.444
_refine_diff_density_min -0.326
_refine_diff_density_rms 0.074
_refine_ls_extinction_method none
_refine_ls_goodness_of_fit_ref 1.179
_refine_ls_hydrogen_treatment constr
_refine_ls_matrix_type full
_refine_ls_number_parameters 1407
_refine_ls_number_reflns 24728
_refine_ls_number_restraints 164
_refine_ls_restrained_S_all 1.188
_refine_ls_R_factor_all 0.2913
_refine_ls_R_factor_gt 0.1493
_refine_ls_shift/su_max 0.000
_refine_ls_shift/su_mean 0.000
_refine_ls_structure_factor_coef Fsqd
_refine_ls_weighting_details 'w=1/[\s^2^(Fo^2^)+(0.2000P)^2^] where P=(Fo^2^+2Fc^2^)/3'
_refine_ls_weighting_scheme calc
_refine_ls_wR_factor_gt 0.3772
_refine_ls_wR_factor_ref 0.4696
_reflns_Friedel_coverage 0.000
_reflns_number_gt 7306
_reflns_number_total 24728
_reflns_threshold_expression 'I > 2\s(I)'
_cod_data_source_file ol5b00974_si_002.cif
_cod_data_source_block 14B01kdn07_01
_cod_original_cell_volume 30129(13)
_cod_database_code 1520755
_shelx_shelxl_version_number 2014/7
_shelx_space_group_comment
;
The symmetry employed for this shelxl refinement is uniquely defined
by the following loop, which should always be used as a source of
symmetry information in preference to the above space-group names.
They are only intended as comments.
;

loop_
_space_group_symop_operation_xyz
'x, y, z'
'-x, y, -z+1/2'
'x+1/2, y+1/2, z'
'-x+1/2, y+1/2, -z+1/2'
'-x, -y, -z'
'x, -y, z-1/2'
'-x+1/2, -y+1/2, -z'
'x+1/2, -y+1/2, z-1/2'

loop_
_atom_site_label
_atom_site_type_symbol
_atom_site_fract_x
_atom_site_fract_y
_atom_site_fract_z
_atom_site_U_iso_or_equiv
_atom_site_adp_type
_atom_site_occupancy
_atom_site_site_symmetry_order
_atom_site_calc_flag
_atom_site_refinement_flags_posn
_atom_site_refinement_flags_adp
_atom_site_refinement_flags_occupancy
_atom_site_disorder_assembly
_atom_site_disorder_group
C1 C 0.44660(17) 0.5469(3) 0.1054(3) 0.0994(19) Uani 1 1 d . . . . .
C2 C 0.43020(19) 0.5375(4) 0.0536(3) 0.116(2) Uani 1 1 d . . . . .
C3 C 0.4368(2) 0.5654(4) 0.0167(3) 0.116(2) Uani 1 1 d . . . . .
C4 C 0.4596(2) 0.6024(4) 0.0308(3) 0.128(3) Uani 1 1 d . . . . .
H1 H 0.4638 0.6207 0.0066 0.154 Uiso 1 1 calc R U . . .
C5 C 0.47718(18) 0.6131(4) 0.0839(3) 0.117(2) Uani 1 1 d . . . . .
C6 C 0.5012(2) 0.6501(4) 0.1000(4) 0.140(3) Uani 1 1 d . . . . .
H2 H 0.5051 0.6682 0.0753 0.167 Uiso 1 1 calc R U . . .
C7 C 0.5197(2) 0.6616(4) 0.1504(4) 0.135(3) Uani 1 1 d . . . . .
C8 C 0.51367(19) 0.6328(4) 0.1854(3) 0.135(3) Uani 1 1 d . . . . .
H3 H 0.5262 0.6386 0.2198 0.162 Uiso 1 1 calc R U . . .
C9 C 0.49035(18) 0.5960(4) 0.1728(3) 0.114(2) Uani 1 1 d . . . . .
H4 H 0.4872 0.5781 0.1983 0.137 Uiso 1 1 calc R U . . .
C10 C 0.47047(18) 0.5847(4) 0.1197(3) 0.109(2) Uani 1 1 d . . . . .
C11 C 0.5456(3) 0.6993(6) 0.1658(4) 0.183(4) Uani 1 1 d . . . . .
H27 H 0.5479 0.7266 0.1933 0.220 Uiso 1 1 calc R U . . .
H28 H 0.5439 0.7241 0.1373 0.220 Uiso 1 1 calc R U . . .
C12 C 0.5736(3) 0.6543(9) 0.1847(5) 0.229(7) Uani 1 1 d . . . . .
H29 H 0.5907 0.6793 0.1970 0.275 Uiso 1 1 calc R U . . .
H30 H 0.5749 0.6298 0.2130 0.275 Uiso 1 1 calc R U . . .
C13 C 0.5730(3) 0.6102(7) 0.1425(6) 0.209(5) Uani 1 1 d . . . . .
H31 H 0.5566 0.5828 0.1305 0.251 Uiso 1 1 calc R U . . .
H32 H 0.5721 0.6332 0.1137 0.251 Uiso 1 1 calc R U . . .
C14 C 0.6000(3) 0.5758(7) 0.1679(5) 0.219(5) Uani 1 1 d . . . . .
H150 H 0.6013 0.5474 0.1443 0.328 Uiso 1 1 calc R U . . .
H151 H 0.6159 0.6038 0.1797 0.328 Uiso 1 1 calc R U . . .
H152 H 0.6005 0.5538 0.1964 0.328 Uiso 1 1 calc R U . . .
C15 C 0.43833(16) 0.5158(4) 0.1402(3) 0.107(2) Uani 1 1 d . . . . .
C16 C 0.43326(16) 0.4526(4) 0.1380(3) 0.120(2) Uani 1 1 d . . . . .
H5 H 0.4354 0.4298 0.1134 0.144 Uiso 1 1 calc R U . . .
C17 C 0.42530(16) 0.4225(4) 0.1701(3) 0.119(2) Uani 1 1 d . . . . .
H6 H 0.4219 0.3805 0.1668 0.143 Uiso 1 1 calc R U . . .
C18 C 0.42228(16) 0.4559(4) 0.2083(3) 0.111(2) Uani 1 1 d . . . . .
C19 C 0.42496(18) 0.5175(4) 0.2081(3) 0.130(3) Uani 1 1 d . . . . .
H7 H 0.4217 0.5409 0.2311 0.156 Uiso 1 1 calc R U . . .
C20 C 0.43252(18) 0.5470(4) 0.1742(3) 0.130(3) Uani 1 1 d . . . . .
H8 H 0.4336 0.5895 0.1750 0.155 Uiso 1 1 calc R U . . .
C21 C 0.41511(17) 0.4228(4) 0.2445(2) 0.109(2) Uani 1 1 d . . . . .
C22 C 0.39368(18) 0.3822(4) 0.2293(3) 0.105(2) Uani 1 1 d . . . . .
C23 C 0.38626(16) 0.3496(3) 0.2616(3) 0.104(2) Uani 1 1 d . . . . .
C24 C 0.40038(16) 0.3555(3) 0.3134(2) 0.103(2) Uani 1 1 d . . . . .
C25 C 0.42422(16) 0.3965(3) 0.3331(2) 0.108(2) Uani 1 1 d . . . . .
C26 C 0.44124(18) 0.4058(4) 0.3862(2) 0.124(2) Uani 1 1 d . . . . .
H9 H 0.4363 0.3854 0.4086 0.149 Uiso 1 1 calc R U . . .
C27 C 0.4647(2) 0.4436(4) 0.4056(3) 0.140(3) Uani 1 1 d . . . . .
H10 H 0.4751 0.4496 0.4406 0.168 Uiso 1 1 calc R U . . .
C28 C 0.47262(19) 0.4730(4) 0.3724(3) 0.140(3) Uani 1 1 d . . . . .
H11 H 0.4890 0.4972 0.3852 0.168 Uiso 1 1 calc R U . . .
C29 C 0.4565(2) 0.4663(4) 0.3216(3) 0.134(3) Uani 1 1 d . . . . .
H12 H 0.4618 0.4878 0.3001 0.161 Uiso 1 1 calc R U . . .
C30 C 0.43217(17) 0.4290(4) 0.2994(2) 0.112(2) Uani 1 1 d . . . . .
C31 C 0.39234(15) 0.3196(4) 0.3474(3) 0.109(2) Uani 1 1 d . . . . .
C32 C 0.39029(17) 0.2558(4) 0.3439(3) 0.120(2) Uani 1 1 d . . . . .
H13 H 0.3931 0.2352 0.3191 0.144 Uiso 1 1 calc R U . . .
C33 C 0.38412(17) 0.2241(4) 0.3774(3) 0.122(2) Uani 1 1 d . . . . .
H14 H 0.3828 0.1817 0.3746 0.146 Uiso 1 1 calc R U . . .
C34 C 0.37965(17) 0.2518(4) 0.4156(3) 0.117(2) Uani 1 1 d . . . . .
C35 C 0.38077(16) 0.3150(4) 0.4180(3) 0.113(2) Uani 1 1 d . . . . .
H15 H 0.3774 0.3355 0.4422 0.135 Uiso 1 1 calc R U . . .
C36 C 0.38697(16) 0.3479(4) 0.3840(3) 0.115(2) Uani 1 1 d . . . . .
H16 H 0.3875 0.3905 0.3860 0.138 Uiso 1 1 calc R U . . .
C37 C 0.37521(19) 0.2135(4) 0.4527(3) 0.121(2) Uani 1 1 d . . . . .
C38 C 0.3533(2) 0.1739(4) 0.4360(3) 0.121(2) Uani 1 1 d . . . . .
C39 C 0.3472(2) 0.1366(4) 0.4678(4) 0.137(3) Uani 1 1 d . . . . .
C40 C 0.3622(2) 0.1404(5) 0.5188(3) 0.151(3) Uani 1 1 d . . . . .
H17 H 0.3568 0.1177 0.5395 0.181 Uiso 1 1 calc R U . . .
C41 C 0.3866(2) 0.1796(5) 0.5404(3) 0.151(3) Uani 1 1 d . . . . .
C42 C 0.4039(2) 0.1841(6) 0.5932(3) 0.181(4) Uani 1 1 d . . . . .
H18 H 0.3998 0.1593 0.6146 0.217 Uiso 1 1 calc R U . . .
C43 C 0.4258(3) 0.2220(7) 0.6137(4) 0.221(6) Uani 1 1 d . . . . .
C44 C 0.4337(2) 0.2574(6) 0.5820(3) 0.189(5) Uani 1 1 d . . . . .
H19 H 0.4500 0.2818 0.5958 0.227 Uiso 1 1 calc R U . . .
C45 C 0.4168(2) 0.2548(5) 0.5309(3) 0.162(4) Uani 1 1 d . . . . .
H20 H 0.4218 0.2787 0.5102 0.194 Uiso 1 1 calc R U . . .
C46 C 0.3922(2) 0.2183(4) 0.5074(3) 0.134(3) Uani 1 1 d . . . . .
C47 C 0.4513(6) 0.2120(9) 0.6745(5) 0.323(11) Uani 1 1 d . U . . .
H144 H 0.4492 0.1746 0.6902 0.387 Uiso 1 1 calc R U . . .
H145 H 0.4707 0.2167 0.6795 0.387 Uiso 1 1 calc R U . . .
C48 C 0.4402(5) 0.2647(9) 0.6870(7) 0.270(8) Uani 1 1 d . U . . .
H146 H 0.4449 0.2964 0.6691 0.324 Uiso 1 1 calc R U . . .
H147 H 0.4539 0.2704 0.7225 0.324 Uiso 1 1 calc R U . . .
C49 C 0.4115(6) 0.2919(12) 0.6855(8) 0.311(10) Uani 1 1 d . U . . .
H148 H 0.4162 0.3265 0.7085 0.374 Uiso 1 1 calc R U . . .
H149 H 0.3987 0.3060 0.6514 0.374 Uiso 1 1 calc R U . . .
C50 C 0.3975(6) 0.2446(10) 0.7006(8) 0.360(13) Uani 1 1 d . U . . .
H153 H 0.3803 0.2609 0.6998 0.539 Uiso 1 1 calc R U . . .
H154 H 0.3927 0.2106 0.6776 0.539 Uiso 1 1 calc R U . . .
H155 H 0.4102 0.2311 0.7346 0.539 Uiso 1 1 calc R U . . .
C51 C 0.3475(2) 0.5087(4) -0.0845(3) 0.113(2) Uani 1 1 d . . . . .
C52 C 0.3609(2) 0.4539(5) -0.0885(3) 0.118(2) Uani 1 1 d . . . . .
C53 C 0.3465(2) 0.4117(4) -0.1262(3) 0.120(2) Uani 1 1 d . . . . .
H21 H 0.3553 0.3762 -0.1294 0.144 Uiso 1 1 calc R U . . .
C54 C 0.3177(2) 0.4249(4) -0.1598(3) 0.114(2) Uani 1 1 d . . . . .
C55 C 0.3036(2) 0.3823(4) -0.2039(3) 0.113(2) Uani 1 1 d . . . . .
C56 C 0.27404(19) 0.3984(4) -0.2425(3) 0.113(2) Uani 1 1 d . . . . .
C57 C 0.2600(2) 0.3630(3) -0.2872(3) 0.116(2) Uani 1 1 d . . . . .
H22 H 0.2692 0.3302 -0.2936 0.139 Uiso 1 1 calc R U . . .
C58 C 0.2325(2) 0.3783(4) -0.3209(3) 0.117(2) Uani 1 1 d . . . . .
C59 C 0.2182(2) 0.4272(4) -0.3133(4) 0.120(2) Uani 1 1 d . . . . .
C60 C 0.2311(2) 0.4637(3) -0.2700(3) 0.116(2) Uani 1 1 d . . . . .
H23 H 0.2214 0.4959 -0.2641 0.139 Uiso 1 1 calc R U . . .
C61 C 0.25969(19) 0.4490(4) -0.2358(3) 0.109(2) Uani 1 1 d . . . . .
C62 C 0.2746(2) 0.4891(4) -0.1906(3) 0.124(2) Uani 1 1 d . . . . .
C63 C 0.30479(19) 0.4775(4) -0.1547(3) 0.111(2) Uani 1 1 d . . . . .
C64 C 0.3203(2) 0.5199(3) -0.1150(3) 0.114(2) Uani 1 1 d . . . . .
H24 H 0.3114 0.5547 -0.1107 0.137 Uiso 1 1 calc R U . . .
C65 C 0.3071(2) 0.3237(4) 0.1153(3) 0.104(2) Uani 1 1 d . . . . .
C66 C 0.32063(19) 0.2716(4) 0.1112(3) 0.107(2) Uani 1 1 d . . . . .
C67 C 0.30764(19) 0.2311(3) 0.0723(3) 0.110(2) Uani 1 1 d . . . . .
H25 H 0.3175 0.1974 0.0692 0.132 Uiso 1 1 calc R U . . .
C68 C 0.27936(18) 0.2414(3) 0.0376(2) 0.0990(19) Uani 1 1 d . . . . .
C69 C 0.23433(18) 0.3041(4) 0.0040(3) 0.107(2) Uani 1 1 d . . . . .
C70 C 0.26484(18) 0.2928(3) 0.0413(3) 0.102(2) Uani 1 1 d . . . . .
C71 C 0.2788(2) 0.3338(3) 0.0823(3) 0.109(2) Uani 1 1 d . . . . .
H26 H 0.2691 0.3669 0.0867 0.131 Uiso 1 1 calc R U . . .
O1 O 0.40653(12) 0.5014(2) 0.03107(16) 0.1198(15) Uani 1 1 d . . . . .
O2 O 0.41631(13) 0.5490(3) -0.03039(18) 0.1321(17) Uani 1 1 d . . . . .
O3 O 0.37505(11) 0.3685(2) 0.17970(16) 0.1166(15) Uani 1 1 d . . . . .
O4 O 0.36298(11) 0.3143(2) 0.23430(16) 0.1165(15) Uani 1 1 d . . . . .
O5 O 0.33412(13) 0.1628(2) 0.38665(19) 0.1276(16) Uani 1 1 d . . . . .
O6 O 0.32297(13) 0.1016(3) 0.4395(2) 0.1392(18) Uani 1 1 d . . . . .
O7 O 0.36651(13) 0.5435(2) -0.04569(19) 0.1212(15) Uani 1 1 d . . . . .
O8 O 0.38889(13) 0.4532(3) -0.0527(2) 0.1266(16) Uani 1 1 d . . . . .
O9 O 0.31525(12) 0.3368(3) -0.2073(2) 0.1308(18) Uani 1 1 d . . . . .
O10 O 0.26227(12) 0.5362(3) -0.1858(2) 0.1362(17) Uani 1 1 d . . . . .
O11 O 0.21684(14) 0.3510(2) -0.3651(2) 0.1267(16) Uani 1 1 d . . . . .
O12 O 0.19138(13) 0.4323(2) -0.3522(2) 0.1305(17) Uani 1 1 d . . . . .
O13 O 0.32433(12) 0.3581(2) 0.15587(16) 0.1111(14) Uani 1 1 d . . . . .
O14 O 0.34854(12) 0.2716(2) 0.14886(18) 0.1173(15) Uani 1 1 d . . . . .
O15 O 0.22106(11) 0.3487(2) 0.00788(17) 0.1187(15) Uani 1 1 d . . . . .
B1 B 0.3947(2) 0.5109(6) -0.0257(3) 0.121(3) Uani 1 1 d . . . . .
B2 B 0.3525(3) 0.3284(5) 0.1795(3) 0.115(3) Uani 1 1 d . . . . .
B3 B 0.1876(3) 0.3792(5) -0.3859(4) 0.124(3) Uani 1 1 d . . . . .
C1A C 0.31120(18) 0.7596(4) 0.7386(3) 0.129(3) Uani 1 1 d . . . . .
H36 H 0.3301 0.7432 0.7605 0.154 Uiso 1 1 calc R U . . .
H37 H 0.3072 0.7515 0.7038 0.154 Uiso 1 1 calc R U . . .
C2A C 0.3125(2) 0.8263(4) 0.7457(3) 0.143(3) Uani 1 1 d . . . . .
H38 H 0.3188 0.8355 0.7813 0.172 Uiso 1 1 calc R U . . .
H39 H 0.2935 0.8435 0.7260 0.172 Uiso 1 1 calc R U . . .
C3A C 0.3329(2) 0.8558(4) 0.7292(4) 0.164(4) Uani 1 1 d . . . . .
H40 H 0.3516 0.8370 0.7472 0.197 Uiso 1 1 calc R U . . .
H41 H 0.3260 0.8492 0.6930 0.197 Uiso 1 1 calc R U . . .
C4A C 0.3353(3) 0.9234(6) 0.7402(4) 0.210(5) Uani 1 1 d . . . . .
H156 H 0.3483 0.9415 0.7295 0.315 Uiso 1 1 calc R U . . .
H157 H 0.3167 0.9421 0.7219 0.315 Uiso 1 1 calc R U . . .
H158 H 0.3424 0.9298 0.7761 0.315 Uiso 1 1 calc R U . . .
C11A C 0.2896(2) 0.6550(4) 0.7348(3) 0.131(3) Uani 1 1 d . . . . .
H42 H 0.2733 0.6348 0.7352 0.157 Uiso 1 1 calc R U . . .
H43 H 0.2872 0.6526 0.7003 0.157 Uiso 1 1 calc R U . . .
C12A C 0.31622(19) 0.6211(4) 0.7694(3) 0.127(2) Uani 1 1 d . . . . .
H168 H 0.3172 0.6167 0.8028 0.153 Uiso 1 1 calc R U . . .
H169 H 0.3330 0.6436 0.7733 0.153 Uiso 1 1 calc R U . . .
C13A C 0.3157(2) 0.5578(3) 0.7467(3) 0.129(3) Uani 1 1 d . . . . .
H46 H 0.3140 0.5621 0.7127 0.154 Uiso 1 1 calc R U . . .
H47 H 0.2994 0.5345 0.7441 0.154 Uiso 1 1 calc R U . . .
C14A C 0.3437(2) 0.5245(4) 0.7816(3) 0.139(3) Uani 1 1 d . . . . .
H159 H 0.3438 0.4847 0.7679 0.208 Uiso 1 1 calc R U . . .
H160 H 0.3597 0.5478 0.7837 0.208 Uiso 1 1 calc R U . . .
H161 H 0.3452 0.5203 0.8150 0.208 Uiso 1 1 calc R U . . .
C21A C 0.29819(19) 0.7284(4) 0.8054(3) 0.130(3) Uani 1 1 d . . . . .
H48 H 0.3177 0.7138 0.8246 0.156 Uiso 1 1 calc R U . . .
H49 H 0.2981 0.7714 0.8135 0.156 Uiso 1 1 calc R U . . .
C22A C 0.27981(19) 0.6946(4) 0.8234(2) 0.127(3) Uani 1 1 d . . . . .
H50 H 0.2767 0.6530 0.8103 0.153 Uiso 1 1 calc R U . . .
H51 H 0.2613 0.7145 0.8105 0.153 Uiso 1 1 calc R U . . .
C23A C 0.2944(2) 0.6930(4) 0.8825(3) 0.146(3) Uani 1 1 d . . . . .
H52 H 0.3126 0.6720 0.8951 0.175 Uiso 1 1 calc R U . . .
H53 H 0.2981 0.7346 0.8954 0.175 Uiso 1 1 calc R U . . .
C24A C 0.2762(2) 0.6616(4) 0.9018(3) 0.161(3) Uani 1 1 d . . . . .
H162 H 0.2859 0.6615 0.9384 0.241 Uiso 1 1 calc R U . . .
H163 H 0.2583 0.6827 0.8900 0.241 Uiso 1 1 calc R U . . .
H164 H 0.2728 0.6201 0.8896 0.241 Uiso 1 1 calc R U . . .
C31A C 0.25911(19) 0.7470(4) 0.7182(3) 0.131(3) Uani 1 1 d . . . . .
H54 H 0.2581 0.7875 0.7306 0.157 Uiso 1 1 calc R U . . .
H55 H 0.2462 0.7207 0.7245 0.157 Uiso 1 1 calc R U . . .
C32A C 0.2483(2) 0.7509(4) 0.6608(3) 0.131(3) Uani 1 1 d . . . . .
H56 H 0.2614 0.7754 0.6537 0.157 Uiso 1 1 calc R U . . .
H57 H 0.2475 0.7102 0.6471 0.157 Uiso 1 1 calc R U . . .
C33A C 0.2194(2) 0.7789(4) 0.6362(3) 0.137(3) Uani 1 1 d . . . . .
H58 H 0.2205 0.8201 0.6492 0.165 Uiso 1 1 calc R U . . .
H59 H 0.2066 0.7552 0.6448 0.165 Uiso 1 1 calc R U . . .
C34A C 0.2069(2) 0.7812(4) 0.5760(3) 0.146(3) Uani 1 1 d . . . . .
H165 H 0.1882 0.7995 0.5611 0.219 Uiso 1 1 calc R U . . .
H166 H 0.2194 0.8051 0.5675 0.219 Uiso 1 1 calc R U . . .
H167 H 0.2056 0.7403 0.5631 0.219 Uiso 1 1 calc R U . . .
N1A N 0.28958(17) 0.7230(3) 0.7489(2) 0.127(2) Uani 1 1 d . . . . .
C1B C 0.35119(19) 0.5515(4) 0.5369(3) 0.126(2) Uani 1 1 d . . . . .
H72 H 0.3709 0.5376 0.5561 0.152 Uiso 1 1 calc R U . . .
H73 H 0.3461 0.5480 0.5011 0.152 Uiso 1 1 calc R U . . .
C2B C 0.3501(2) 0.6162(4) 0.5486(3) 0.137(3) Uani 1 1 d . . . . .
H74 H 0.3548 0.6209 0.5842 0.164 Uiso 1 1 calc R U . . .
H75 H 0.3309 0.6320 0.5281 0.164 Uiso 1 1 calc R U . . .
C3B C 0.3712(2) 0.6519(4) 0.5375(3) 0.137(3) Uani 1 1 d . . . . .
H76 H 0.3661 0.6474 0.5017 0.164 Uiso 1 1 calc R U . . .
H77 H 0.3902 0.6349 0.5573 0.164 Uiso 1 1 calc R U . . .
C4B C 0.3719(2) 0.7211(4) 0.5501(4) 0.167(4) Uani 1 1 d . . . . .
H170 H 0.3855 0.7416 0.5424 0.250 Uiso 1 1 calc R U . . .
H171 H 0.3532 0.7385 0.5300 0.250 Uiso 1 1 calc R U . . .
H172 H 0.3773 0.7259 0.5856 0.250 Uiso 1 1 calc R U . . .
C11B C 0.3333(2) 0.4439(4) 0.5275(3) 0.139(3) Uani 1 1 d . . . . .
H78 H 0.3172 0.4204 0.5261 0.167 Uiso 1 1 calc R U . . .
H79 H 0.3303 0.4483 0.4929 0.167 Uiso 1 1 calc R U . . .
C12B C 0.3606(2) 0.4065(4) 0.5572(3) 0.140(3) Uani 1 1 d . . . . .
H80 H 0.3768 0.4284 0.5581 0.167 Uiso 1 1 calc R U . . .
H81 H 0.3639 0.4009 0.5920 0.167 Uiso 1 1 calc R U . . .
C13B C 0.3579(2) 0.3467(4) 0.5331(3) 0.149(3) Uani 1 1 d . . . . .
H82 H 0.3769 0.3287 0.5463 0.179 Uiso 1 1 calc R U . . .
H83 H 0.3508 0.3528 0.4968 0.179 Uiso 1 1 calc R U . . .
C14B C 0.3388(3) 0.3026(5) 0.5408(4) 0.186(4) Uani 1 1 d . . . . .
H173 H 0.3383 0.2648 0.5238 0.278 Uiso 1 1 calc R U . . .
H174 H 0.3460 0.2951 0.5766 0.278 Uiso 1 1 calc R U . . .
H175 H 0.3198 0.3193 0.5270 0.278 Uiso 1 1 calc R U . . .
C21B C 0.3434(2) 0.5038(4) 0.6063(3) 0.141(3) Uani 1 1 d . . . . .
H84 H 0.3635 0.4919 0.6216 0.169 Uiso 1 1 calc R U . . .
H85 H 0.3426 0.5443 0.6190 0.169 Uiso 1 1 calc R U . . .
C22B C 0.3279(2) 0.4598(5) 0.6245(3) 0.162(3) Uani 1 1 d . . . . .
H86 H 0.3217 0.4244 0.6022 0.195 Uiso 1 1 calc R U . . .
H87 H 0.3109 0.4796 0.6224 0.195 Uiso 1 1 calc R U . . .
C23B C 0.3466(3) 0.4387(6) 0.6789(3) 0.186(4) Uani 1 1 d . . . . .
H88 H 0.3635 0.4182 0.6813 0.223 Uiso 1 1 calc R U . . .
H89 H 0.3527 0.4738 0.7016 0.223 Uiso 1 1 calc R U . . .
C24B C 0.3298(3) 0.3951(6) 0.6949(4) 0.233(6) Uani 1 1 d . . . . .
H176 H 0.3416 0.3818 0.7293 0.349 Uiso 1 1 calc R U . . .
H177 H 0.3131 0.4156 0.6929 0.349 Uiso 1 1 calc R U . . .
H178 H 0.3239 0.3602 0.6727 0.349 Uiso 1 1 calc R U . . .
C31B C 0.3007(2) 0.5311(4) 0.5239(3) 0.138(3) Uani 1 1 d . . . . .
H90 H 0.2896 0.5026 0.5328 0.165 Uiso 1 1 calc R U . . .
H91 H 0.3004 0.5703 0.5389 0.165 Uiso 1 1 calc R U . . .
C32B C 0.2863(2) 0.5382(4) 0.4670(3) 0.138(3) Uani 1 1 d . . . . .
H92 H 0.2976 0.5654 0.4575 0.166 Uiso 1 1 calc R U . . .
H93 H 0.2855 0.4987 0.4514 0.166 Uiso 1 1 calc R U . . .
C33B C 0.2568(2) 0.5632(5) 0.4471(4) 0.170(4) Uani 1 1 d . . . . .
H94 H 0.2579 0.6026 0.4630 0.204 Uiso 1 1 calc R U . . .
H95 H 0.2458 0.5361 0.4572 0.204 Uiso 1 1 calc R U . . .
C34B C 0.2412(2) 0.5713(6) 0.3903(4) 0.189(4) Uani 1 1 d . . . . .
H179 H 0.2224 0.5876 0.3806 0.284 Uiso 1 1 calc R U . . .
H180 H 0.2516 0.5991 0.3799 0.284 Uiso 1 1 calc R U . . .
H181 H 0.2394 0.5324 0.3740 0.284 Uiso 1 1 calc R U . . .
N1B N 0.33210(17) 0.5082(3) 0.5480(2) 0.129(2) Uani 1 1 d . . . . .
C1C C 0.1843(5) 0.4028(10) 0.0797(8) 0.269(7) Uani 1 1 d . U . . .
H108 H 0.1900 0.3901 0.1144 0.323 Uiso 1 1 calc R U . . .
H109 H 0.1882 0.3690 0.0625 0.323 Uiso 1 1 calc R U . . .
C2C C 0.1998(5) 0.4485(9) 0.0806(7) 0.265(8) Uani 1 1 d . U . . .
H110 H 0.1924 0.4850 0.0892 0.318 Uiso 1 1 calc R U . . .
H111 H 0.1979 0.4542 0.0467 0.318 Uiso 1 1 calc R U . . .
C3C C 0.2326(3) 0.4423(6) 0.1193(4) 0.198(5) Uani 1 1 d . U . . .
H112 H 0.2400 0.4032 0.1148 0.238 Uiso 1 1 calc R U . . .
H113 H 0.2356 0.4450 0.1540 0.238 Uiso 1 1 calc R U . . .
C4C C 0.2488(3) 0.4981(8) 0.1070(6) 0.232(6) Uani 1 1 d . U . . .
H182 H 0.2690 0.4962 0.1298 0.348 Uiso 1 1 calc R U . . .
H183 H 0.2457 0.4948 0.0725 0.348 Uiso 1 1 calc R U . . .
H184 H 0.2413 0.5364 0.1115 0.348 Uiso 1 1 calc R U . . .
C11C C 0.1430(4) 0.4582(7) 0.0794(9) 0.298(7) Uani 1 1 d . U . . .
H114 H 0.1573 0.4904 0.0925 0.358 Uiso 1 1 calc R U . . .
H115 H 0.1438 0.4372 0.1089 0.358 Uiso 1 1 calc R U . . .
C12C C 0.1138(5) 0.4904(11) 0.0538(13) 0.424(12) Uani 1 1 d . U . . .
H116 H 0.0988 0.4598 0.0414 0.509 Uiso 1 1 calc R U . . .
H117 H 0.1124 0.5134 0.0246 0.509 Uiso 1 1 calc R U . . .
C13C C 0.1091(4) 0.5355(9) 0.0913(12) 0.397(12) Uani 1 1 d . U . . .
H118 H 0.1242 0.5657 0.1066 0.476 Uiso 1 1 calc R U . . .
H119 H 0.1064 0.5140 0.1175 0.476 Uiso 1 1 calc R U . . .
C14C C 0.0783(6) 0.5654(16) 0.0456(17) 0.54(2) Uani 1 1 d . U . . .
H185 H 0.0711 0.5955 0.0604 0.817 Uiso 1 1 calc R U . . .
H186 H 0.0819 0.5843 0.0199 0.817 Uiso 1 1 calc R U . . .
H187 H 0.0644 0.5334 0.0306 0.817 Uiso 1 1 calc R U . . .
C21C C 0.1366(5) 0.3594(8) 0.0488(9) 0.331(8) Uani 1 1 d D U . . .
H120 H 0.1401 0.3318 0.0266 0.397 Uiso 1 1 calc R U . . .
H121 H 0.1165 0.3708 0.0310 0.397 Uiso 1 1 calc R U . . .
C22C C 0.1408(5) 0.3246(9) 0.0937(9) 0.366(9) Uani 1 1 d D U . . .
H122 H 0.1341 0.3503 0.1128 0.439 Uiso 1 1 calc R U . . .
H123 H 0.1613 0.3202 0.1146 0.439 Uiso 1 1 calc R U . . .
C23C C 0.1281(5) 0.2631(8) 0.0904(10) 0.370(10) Uani 1 1 d D U . . .
H124 H 0.1405 0.2382 0.0817 0.443 Uiso 1 1 calc R U . . .
H125 H 0.1344 0.2546 0.1262 0.443 Uiso 1 1 calc R U . . .
C24C C 0.1018(6) 0.2280(12) 0.0672(13) 0.52(2) Uani 1 1 d D U . . .
H188 H 0.1057 0.1865 0.0790 0.780 Uiso 1 1 calc R U . . .
H189 H 0.0881 0.2455 0.0763 0.780 Uiso 1 1 calc R U . . .
H190 H 0.0943 0.2288 0.0308 0.780 Uiso 1 1 calc R U . . .
C31C C 0.1430(5) 0.4392(12) 0.0002(11) 0.325(9) Uani 1 1 d . U . . .
H126 H 0.1223 0.4342 -0.0175 0.390 Uiso 1 1 calc R U . . .
H127 H 0.1467 0.4829 0.0031 0.390 Uiso 1 1 calc R U . . .
C32C C 0.1526(6) 0.4178(14) -0.0282(11) 0.370(10) Uani 1 1 d . U . . .
H128 H 0.1539 0.3737 -0.0237 0.444 Uiso 1 1 calc R U . . .
H129 H 0.1721 0.4329 -0.0157 0.444 Uiso 1 1 calc R U . . .
C33C C 0.1379(8) 0.4297(18) -0.0816(12) 0.468(14) Uani 1 1 d . U . . .
H130 H 0.1242 0.4626 -0.0884 0.561 Uiso 1 1 calc R U . . .
H131 H 0.1274 0.3934 -0.0994 0.561 Uiso 1 1 calc R U . . .
C34C C 0.1608(8) 0.449(2) -0.1028(11) 0.55(2) Uani 1 1 d . U . . .
H191 H 0.1506 0.4568 -0.1387 0.824 Uiso 1 1 calc R U . . .
H192 H 0.1710 0.4852 -0.0854 0.824 Uiso 1 1 calc R U . . .
H193 H 0.1742 0.4161 -0.0964 0.824 Uiso 1 1 calc R U . . .
N1C N 0.1533(4) 0.4145(7) 0.0542(7) 0.256(5) Uani 1 1 d . U . . .
C1D C 0.0242(6) 0.1865(15) -0.0773(10) 0.330(13) Uani 1 1 d . . . . .
H194 H 0.0097 0.1649 -0.0719 0.396 Uiso 1 1 calc R U . . .
H195 H 0.0289 0.1594 -0.0983 0.396 Uiso 1 1 calc R U . . .
C2D C 0.0478(7) 0.1837(17) -0.0310(12) 0.422(19) Uani 1 1 d . . . . .
H196 H 0.0634 0.2036 -0.0342 0.506 Uiso 1 1 calc R U . . .
H197 H 0.0439 0.2081 -0.0075 0.506 Uiso 1 1 calc R U . . .
C3D C 0.0573(6) 0.1302(13) -0.0095(12) 0.40(2) Uani 1 1 d . . . . .
H198 H 0.0760 0.1373 0.0192 0.480 Uiso 1 1 calc R U . . .
H199 H 0.0604 0.1058 -0.0338 0.480 Uiso 1 1 calc R U . . .
C4D C 0.0405(3) 0.0888(11) 0.0106(6) 0.272(9) Uani 1 1 d . . . . .
H200 H 0.0512 0.0520 0.0248 0.408 Uiso 1 1 calc R U . . .
H201 H 0.0379 0.1104 0.0364 0.408 Uiso 1 1 calc R U . . .
H202 H 0.0222 0.0786 -0.0171 0.408 Uiso 1 1 calc R U . . .
C11D C 0.0275(6) 0.2849(12) -0.1227(14) 0.60(3) Uani 1 1 d D U . . .
H207 H 0.0150 0.3121 -0.1497 0.715 Uiso 1 1 calc R U . . .
H208 H 0.0367 0.2594 -0.1378 0.715 Uiso 1 1 calc R U . . .
C12D C 0.0521(8) 0.3277(13) -0.0858(14) 0.72(3) Uani 1 1 d D U . . .
H209 H 0.0565 0.3442 -0.1118 0.859 Uiso 1 1 calc R U . . .
H210 H 0.0661 0.2952 -0.0707 0.859 Uiso 1 1 calc R U . . .
C13D C 0.0699(6) 0.3769(12) -0.0445(9) 0.59(3) Uani 1 1 d D U . . .
H211 H 0.0899 0.3657 -0.0258 0.713 Uiso 1 1 calc R U . . .
H212 H 0.0682 0.4172 -0.0594 0.713 Uiso 1 1 calc R U . . .
C14D C 0.0549(3) 0.3735(7) -0.0112(9) 0.304(11) Uani 1 1 d D U . . .
H213 H 0.0637 0.4020 0.0165 0.456 Uiso 1 1 calc R U . . .
H214 H 0.0350 0.3837 -0.0311 0.456 Uiso 1 1 calc R U . . .
H215 H 0.0565 0.3328 0.0021 0.456 Uiso 1 1 calc R U . . .
C21D C -0.0165(6) 0.2113(12) -0.1627(11) 0.332(10) Uiso 1 1 d . . . . .
C22D C -0.0380(6) 0.2669(14) -0.1990(11) 0.262(12) Uiso 0.581(11) 1 d . . P A -1
H223 H -0.0498 0.2834 -0.1846 0.314 Uiso 0.581(11) 1 calc R U P A -1
H224 H -0.0272 0.2998 -0.2040 0.314 Uiso 0.581(11) 1 calc R U P A -1
C23D C -0.0547(9) 0.2348(19) -0.2449(16) 0.341(18) Uiso 0.581(11) 1 d . . P A -1
H227 H -0.0641 0.2011 -0.2372 0.409 Uiso 0.581(11) 1 calc R U P A -1
H228 H -0.0418 0.2171 -0.2563 0.409 Uiso 0.581(11) 1 calc R U P A -1
C24D C -0.0807(8) 0.2757(18) -0.2952(14) 0.344(18) Uiso 0.581(11) 1 d . . P A -1
H231 H -0.0905 0.2489 -0.3239 0.516 Uiso 0.581(11) 1 calc R U P A -1
H232 H -0.0942 0.2924 -0.2852 0.516 Uiso 0.581(11) 1 calc R U P A -1
H233 H -0.0718 0.3084 -0.3044 0.516 Uiso 0.581(11) 1 calc R U P A -1
C27D C -0.0024(11) 0.182(2) -0.192(2) 0.31(2) Uiso 0.419(11) 1 d . . P A -2
H237 H 0.0018 0.2175 -0.2076 0.371 Uiso 0.419(11) 1 calc R U P A -2
H238 H 0.0160 0.1693 -0.1653 0.371 Uiso 0.419(11) 1 calc R U P A -2
C28D C -0.0088(9) 0.136(2) -0.2295(17) 0.253(17) Uiso 0.419(11) 1 d . . P A -2
H229 H -0.0231 0.1574 -0.2592 0.303 Uiso 0.419(11) 1 calc R U P A -2
H230 H -0.0200 0.1085 -0.2200 0.303 Uiso 0.419(11) 1 calc R U P A -2
C29D C 0.0028(12) 0.0895(12) -0.256(2) 0.209(13) Uiso 0.419(11) 1 d . . P A -2
H234 H -0.0130 0.0672 -0.2820 0.314 Uiso 0.419(11) 1 calc R U P A -2
H235 H 0.0126 0.1114 -0.2716 0.314 Uiso 0.419(11) 1 calc R U P A -2
H236 H 0.0158 0.0614 -0.2314 0.314 Uiso 0.419(11) 1 calc R U P A -2
C31D C -0.0004(8) 0.2848(16) -0.0856(16) 0.52(3) Uani 1 1 d . . . . .
H203 H -0.0088 0.3217 -0.1051 0.623 Uiso 1 1 calc R U . . .
H204 H 0.0165 0.2956 -0.0544 0.623 Uiso 1 1 calc R U . . .
C32D C -0.0236(6) 0.2480(11) -0.0736(11) 0.366(13) Uani 1 1 d . . . . .
H205 H -0.0156 0.2077 -0.0613 0.440 Uiso 1 1 calc R U . . .
H206 H -0.0406 0.2419 -0.1060 0.440 Uiso 1 1 calc R U . . .
C33D C -0.0353(5) 0.2762(12) -0.0316(10) 0.372(15) Uani 1 1 d . . . . .
H216 H -0.0494 0.3056 -0.0537 0.447 Uiso 1 1 calc R U . . .
H217 H -0.0467 0.2417 -0.0308 0.447 Uiso 1 1 calc R U . . .
C34D C -0.0277(9) 0.3059(12) 0.0223(17) 0.57(3) Uani 1 1 d . . . . .
H218 H -0.0450 0.3125 0.0249 0.854 Uiso 1 1 calc R U . . .
H219 H -0.0153 0.2788 0.0489 0.854 Uiso 1 1 calc R U . . .
H220 H -0.0181 0.3443 0.0255 0.854 Uiso 1 1 calc R U . . .
N1D N 0.0065(5) 0.2405(11) -0.1156(8) 0.365(14) Uani 1 1 d . . . . .

loop_
_atom_site_aniso_label
_atom_site_aniso_U_11
_atom_site_aniso_U_22
_atom_site_aniso_U_33
_atom_site_aniso_U_23
_atom_site_aniso_U_13
_atom_site_aniso_U_12
C1 0.113(6) 0.100(5) 0.086(5) 0.007(4) 0.046(4) 0.004(4)
C2 0.119(6) 0.128(6) 0.095(5) 0.018(5) 0.045(5) 0.009(5)
C3 0.110(6) 0.141(7) 0.103(6) 0.035(5) 0.054(5) 0.020(5)
C4 0.131(7) 0.158(7) 0.095(6) 0.036(5) 0.051(5) 0.020(6)
C5 0.096(6) 0.125(6) 0.123(7) 0.019(5) 0.044(5) -0.003(5)
C6 0.130(8) 0.152(7) 0.133(7) 0.036(6) 0.057(6) 0.021(6)
C7 0.121(7) 0.146(7) 0.120(7) 0.029(6) 0.041(6) -0.016(6)
C8 0.114(7) 0.148(7) 0.114(6) 0.011(6) 0.029(5) 0.005(6)
C9 0.115(6) 0.115(6) 0.111(6) -0.002(4) 0.050(5) -0.003(5)
C10 0.128(6) 0.115(5) 0.084(5) 0.014(4) 0.050(5) 0.008(5)
C11 0.145(10) 0.211(11) 0.151(8) 0.042(8) 0.032(7) 0.004(9)
C12 0.164(12) 0.320(18) 0.180(11) 0.003(13) 0.061(10) -0.123(13)
C13 0.184(13) 0.250(14) 0.202(12) 0.019(12) 0.096(10) 0.001(11)
C14 0.155(10) 0.276(15) 0.214(12) 0.023(11) 0.076(9) 0.021(11)
C15 0.139(6) 0.091(5) 0.083(4) -0.001(4) 0.044(4) 0.000(4)
C16 0.136(6) 0.134(7) 0.085(4) 0.004(5) 0.047(4) 0.000(5)
C17 0.138(6) 0.126(6) 0.087(4) -0.006(5) 0.045(4) -0.018(5)
C18 0.139(6) 0.109(6) 0.081(4) 0.003(4) 0.048(4) -0.007(4)
C19 0.163(8) 0.118(7) 0.119(6) 0.007(5) 0.073(5) 0.012(5)
C20 0.183(8) 0.103(5) 0.123(6) 0.020(5) 0.088(6) 0.013(5)
C21 0.126(6) 0.121(6) 0.080(4) -0.002(4) 0.048(4) -0.005(5)
C22 0.128(6) 0.107(5) 0.074(4) -0.005(4) 0.042(4) -0.008(5)
C23 0.106(5) 0.105(5) 0.090(5) -0.009(4) 0.036(4) -0.011(4)
C24 0.122(6) 0.103(5) 0.073(4) -0.004(4) 0.037(4) -0.011(4)
C25 0.127(6) 0.119(5) 0.075(4) -0.014(4) 0.044(4) -0.015(5)
C26 0.136(6) 0.151(7) 0.074(4) -0.010(4) 0.041(4) -0.027(6)
C27 0.152(8) 0.166(7) 0.089(5) -0.011(5) 0.046(5) -0.048(6)
C28 0.145(7) 0.175(8) 0.084(5) -0.018(5) 0.040(5) -0.050(6)
C29 0.166(8) 0.144(7) 0.081(5) -0.012(5) 0.048(5) -0.038(6)
C30 0.135(6) 0.123(6) 0.073(4) -0.014(4) 0.044(4) -0.019(5)
C31 0.118(6) 0.115(6) 0.080(4) -0.001(4) 0.033(4) -0.017(4)
C32 0.163(7) 0.101(6) 0.083(4) 0.008(4) 0.045(4) -0.008(5)
C33 0.155(7) 0.096(5) 0.102(5) 0.006(5) 0.048(5) 0.001(4)
C34 0.141(7) 0.110(6) 0.095(5) -0.002(5) 0.050(4) -0.006(5)
C35 0.142(6) 0.105(6) 0.088(4) 0.007(4) 0.050(4) -0.006(4)
C36 0.150(7) 0.108(5) 0.082(4) -0.005(4) 0.048(4) -0.011(4)
C37 0.143(7) 0.124(6) 0.086(5) 0.012(5) 0.044(5) -0.016(5)
C38 0.150(7) 0.114(6) 0.082(5) 0.016(5) 0.040(5) -0.021(5)
C39 0.164(8) 0.121(6) 0.116(7) 0.013(6) 0.057(6) -0.028(6)
C40 0.183(9) 0.165(8) 0.099(6) 0.031(6) 0.060(6) -0.030(7)
C41 0.177(9) 0.159(8) 0.109(6) 0.008(6) 0.061(6) -0.047(7)
C42 0.183(10) 0.238(11) 0.082(5) 0.022(6) 0.028(6) -0.074(9)
C43 0.202(11) 0.304(15) 0.091(6) 0.028(8) 0.011(7) -0.117(11)
C44 0.208(10) 0.239(11) 0.080(5) 0.016(7) 0.033(6) -0.081(9)
C45 0.186(9) 0.185(9) 0.104(6) 0.008(6) 0.058(6) -0.054(8)
C46 0.161(8) 0.140(7) 0.093(5) 0.009(5) 0.052(5) -0.031(6)
C47 0.59(3) 0.240(17) 0.142(10) -0.034(11) 0.173(14) -0.12(2)
C48 0.41(2) 0.217(17) 0.178(12) 0.043(12) 0.129(14) -0.017(18)
C49 0.40(3) 0.31(2) 0.234(15) 0.013(16) 0.155(18) -0.05(2)
C50 0.56(4) 0.27(2) 0.257(19) -0.069(16) 0.19(2) -0.13(2)
C51 0.121(7) 0.134(7) 0.068(4) 0.005(5) 0.030(5) -0.005(6)
C52 0.132(8) 0.130(7) 0.101(6) 0.033(6) 0.062(6) 0.027(6)
C53 0.154(8) 0.101(5) 0.097(5) -0.010(5) 0.053(5) 0.010(5)
C54 0.134(7) 0.110(6) 0.108(6) 0.026(5) 0.063(6) 0.013(5)
C55 0.138(8) 0.105(6) 0.102(5) -0.001(5) 0.060(6) -0.012(6)
C56 0.135(7) 0.093(5) 0.119(6) 0.009(5) 0.066(6) 0.006(5)
C57 0.160(8) 0.095(5) 0.103(5) -0.008(5) 0.069(6) -0.010(5)
C58 0.131(7) 0.104(6) 0.102(6) 0.002(5) 0.041(6) -0.018(6)
C59 0.140(8) 0.091(6) 0.133(8) 0.010(6) 0.067(7) -0.009(6)
C60 0.141(7) 0.093(5) 0.108(5) 0.006(5) 0.053(5) -0.003(5)
C61 0.132(7) 0.102(5) 0.082(4) -0.003(4) 0.040(5) -0.017(5)
C62 0.137(8) 0.116(6) 0.137(7) 0.008(6) 0.078(7) 0.010(6)
C63 0.118(7) 0.115(6) 0.102(5) 0.008(5) 0.053(5) 0.003(5)
C64 0.143(7) 0.100(5) 0.091(5) -0.005(4) 0.048(5) -0.006(5)
C65 0.130(7) 0.098(5) 0.081(5) -0.006(4) 0.047(5) 0.001(5)
C66 0.125(7) 0.103(6) 0.087(5) 0.004(4) 0.045(5) 0.001(5)
C67 0.156(8) 0.086(5) 0.091(5) -0.017(4) 0.060(5) -0.003(5)
C68 0.123(6) 0.099(5) 0.066(4) -0.015(4) 0.035(4) -0.007(5)
C69 0.115(7) 0.117(6) 0.089(5) 0.003(5) 0.047(5) -0.002(5)
C70 0.135(7) 0.095(5) 0.084(4) -0.012(4) 0.057(5) -0.003(5)
C71 0.146(7) 0.101(5) 0.085(4) -0.008(4) 0.057(5) 0.005(5)
O1 0.133(4) 0.139(4) 0.079(3) 0.011(3) 0.043(3) -0.006(3)
O2 0.139(5) 0.169(5) 0.084(3) 0.019(3) 0.048(3) 0.015(4)
O3 0.143(4) 0.123(4) 0.076(3) -0.010(3) 0.044(3) -0.013(3)
O4 0.135(4) 0.125(4) 0.078(3) 0.000(3) 0.040(3) -0.015(3)
O5 0.154(5) 0.115(4) 0.103(4) 0.008(3) 0.049(3) -0.017(3)
O6 0.166(5) 0.130(4) 0.107(4) 0.025(3) 0.051(3) -0.024(4)
O7 0.129(4) 0.136(4) 0.097(3) 0.010(3) 0.050(3) 0.006(4)
O8 0.136(5) 0.143(5) 0.090(3) 0.003(3) 0.043(3) 0.022(3)
O9 0.153(5) 0.108(4) 0.123(4) -0.006(3) 0.056(3) 0.020(3)
O10 0.137(4) 0.122(4) 0.132(4) -0.020(3) 0.047(3) 0.000(4)
O11 0.149(5) 0.118(4) 0.101(3) 0.003(3) 0.047(3) -0.004(4)
O12 0.128(4) 0.119(4) 0.112(3) 0.016(3) 0.028(3) -0.004(3)
O13 0.143(4) 0.100(3) 0.077(3) -0.014(3) 0.039(3) -0.004(3)
O14 0.129(4) 0.118(4) 0.088(3) -0.006(3) 0.036(3) 0.005(3)
O15 0.129(4) 0.112(4) 0.100(3) -0.015(3) 0.041(3) 0.013(3)
B1 0.124(8) 0.152(9) 0.096(6) 0.010(7) 0.059(6) 0.009(7)
B2 0.141(9) 0.119(7) 0.084(6) -0.017(6) 0.052(6) -0.005(7)
B3 0.162(10) 0.116(7) 0.102(7) 0.005(6) 0.066(7) -0.005(7)
C1A 0.132(7) 0.141(7) 0.106(5) 0.001(5) 0.048(5) -0.008(5)
C2A 0.172(8) 0.097(6) 0.142(7) 0.003(5) 0.058(6) 0.010(6)
C3A 0.192(9) 0.084(6) 0.192(9) 0.018(6) 0.068(8) -0.010(6)
C4A 0.275(14) 0.175(11) 0.185(10) 0.016(8) 0.111(10) -0.021(9)
C11A 0.181(8) 0.110(6) 0.105(5) -0.015(5) 0.068(6) 0.022(5)
C12A 0.157(7) 0.128(6) 0.105(5) 0.003(5) 0.067(5) 0.010(5)
C13A 0.181(8) 0.099(5) 0.119(6) -0.005(5) 0.080(6) 0.005(5)
C14A 0.169(8) 0.129(6) 0.118(6) 0.002(5) 0.066(6) -0.001(6)
C21A 0.161(7) 0.125(6) 0.086(5) -0.013(4) 0.043(5) 0.001(5)
C22A 0.172(8) 0.124(6) 0.086(5) -0.004(4) 0.059(5) -0.004(5)
C23A 0.188(9) 0.121(6) 0.114(6) 0.007(5) 0.057(6) 0.014(6)
C24A 0.233(11) 0.141(7) 0.132(7) 0.004(6) 0.103(7) 0.020(7)
C31A 0.146(7) 0.148(7) 0.094(5) -0.002(5) 0.052(5) 0.019(6)
C32A 0.166(8) 0.115(6) 0.098(5) -0.011(4) 0.048(5) 0.014(5)
C33A 0.149(8) 0.140(7) 0.109(6) 0.007(5) 0.048(5) 0.016(6)
C34A 0.174(8) 0.144(7) 0.109(5) 0.013(5) 0.057(5) 0.021(6)
N1A 0.170(7) 0.119(5) 0.089(4) -0.003(4) 0.058(4) 0.020(5)
C1B 0.152(7) 0.139(7) 0.099(5) -0.004(5) 0.067(5) -0.012(6)
C2B 0.182(8) 0.136(7) 0.108(5) -0.001(5) 0.081(6) -0.027(6)
C3B 0.163(8) 0.130(7) 0.111(5) -0.007(5) 0.058(5) -0.007(6)
C4B 0.205(10) 0.146(8) 0.159(8) -0.004(6) 0.092(7) -0.033(7)
C11B 0.164(8) 0.152(8) 0.116(6) -0.016(6) 0.076(6) -0.025(7)
C12B 0.162(8) 0.134(7) 0.110(5) 0.001(5) 0.053(5) 0.004(6)
C13B 0.205(10) 0.116(7) 0.127(6) -0.011(6) 0.077(6) -0.006(6)
C14B 0.222(11) 0.155(8) 0.174(9) -0.004(7) 0.086(8) -0.035(8)
C21B 0.180(8) 0.146(7) 0.095(5) -0.006(5) 0.063(5) -0.021(6)
C22B 0.211(10) 0.174(9) 0.117(6) -0.011(6) 0.088(7) -0.040(7)
C23B 0.244(12) 0.218(11) 0.112(6) -0.009(7) 0.096(7) -0.068(9)
C24B 0.306(15) 0.250(13) 0.149(8) 0.003(8) 0.111(10) -0.125(12)
C31B 0.140(8) 0.149(7) 0.135(7) -0.015(6) 0.073(6) -0.011(6)
C32B 0.162(9) 0.138(7) 0.114(6) -0.015(5) 0.063(6) -0.015(6)
C33B 0.128(8) 0.204(10) 0.181(10) -0.006(8) 0.074(7) 0.020(7)
C34B 0.175(9) 0.222(11) 0.133(8) 0.019(7) 0.038(7) 0.023(8)
N1B 0.155(7) 0.137(6) 0.107(4) -0.017(4) 0.070(4) -0.022(5)
C1C 0.34(2) 0.258(18) 0.263(15) -0.005(15) 0.187(15) -0.031(18)
C2C 0.33(2) 0.217(15) 0.202(12) -0.045(12) 0.086(13) -0.042(14)
C3C 0.263(14) 0.226(12) 0.143(8) 0.034(8) 0.126(9) 0.123(11)
C4C 0.238(14) 0.274(16) 0.232(13) -0.050(12) 0.150(12) -0.016(12)
C11C 0.322(15) 0.189(12) 0.483(19) -0.124(13) 0.270(16) -0.045(10)
C12C 0.318(18) 0.29(2) 0.68(3) -0.171(19) 0.24(2) -0.031(13)
C13C 0.245(16) 0.243(17) 0.72(3) -0.17(2) 0.24(2) -0.017(12)
C14C 0.30(2) 0.41(3) 0.93(6) 0.02(4) 0.28(3) 0.07(2)
C21C 0.44(2) 0.163(12) 0.46(2) -0.084(12) 0.270(19) -0.043(13)
C22C 0.50(2) 0.180(14) 0.52(2) -0.028(14) 0.33(2) 0.000(15)
C23C 0.46(3) 0.151(12) 0.52(3) -0.015(14) 0.25(2) 0.012(14)
C24C 0.47(4) 0.35(3) 0.62(5) 0.25(3) 0.15(3) -0.06(2)
C31C 0.301(18) 0.35(2) 0.345(16) -0.058(13) 0.167(15) -0.088(17)
C32C 0.40(2) 0.42(2) 0.308(17) 0.07(2) 0.179(17) 0.12(2)
C33C 0.55(3) 0.52(3) 0.316(17) 0.09(3) 0.18(2) 0.12(3)
C34C 0.60(4) 0.72(5) 0.37(3) 0.28(3) 0.26(3) 0.32(4)
N1C 0.314(13) 0.182(9) 0.333(13) -0.112(9) 0.202(13) -0.053(9)
C1D 0.24(2) 0.49(4) 0.23(2) -0.09(3) 0.089(17) -0.05(3)
C2D 0.35(4) 0.47(5) 0.30(3) -0.02(3) 0.03(3) 0.02(4)
C3D 0.36(3) 0.34(3) 0.44(4) 0.17(3) 0.13(3) 0.20(3)
C4D 0.204(14) 0.37(3) 0.183(12) -0.076(15) 0.039(10) -0.016(15)
C11D 0.36(3) 0.33(2) 0.78(5) 0.23(3) -0.01(3) -0.21(2)
C12D 0.45(3) 0.40(3) 0.82(5) 0.24(3) -0.11(3) -0.07(2)
C13D 0.31(3) 0.25(2) 0.68(5) 0.10(3) -0.23(3) -0.13(2)
C14D 0.121(10) 0.131(9) 0.51(3) -0.042(14) 0.016(13) -0.047(8)
C31D 0.68(7) 0.40(4) 0.74(8) -0.28(5) 0.56(7) -0.26(5)
C32D 0.40(3) 0.28(2) 0.43(3) 0.10(3) 0.20(3) 0.13(2)
C33D 0.36(3) 0.33(3) 0.36(3) -0.13(2) 0.12(2) 0.08(2)
C34D 0.72(8) 0.22(2) 0.69(7) -0.07(3) 0.26(6) -0.03(3)
N1D 0.38(3) 0.31(2) 0.227(15) -0.037(15) -0.016(18) 0.03(2)

loop_
_atom_type_symbol
_atom_type_description
_atom_type_scat_dispersion_real
_atom_type_scat_dispersion_imag
_atom_type_scat_source
C C 0.0036 0.0018 'International Tables Vol C Tables 4.2.6.8 and 6.1.1.4'
H H 0.0000 0.0000 'International Tables Vol C Tables 4.2.6.8 and 6.1.1.4'
B B 0.0018 0.0008 'International Tables Vol C Tables 4.2.6.8 and 6.1.1.4'
N N 0.0070 0.0037 'International Tables Vol C Tables 4.2.6.8 and 6.1.1.4'
O O 0.0123 0.0069 'International Tables Vol C Tables 4.2.6.8 and 6.1.1.4'

loop_
_geom_angle_atom_site_label_1
_geom_angle_atom_site_label_2
_geom_angle_atom_site_label_3
_geom_angle
_geom_angle_site_symmetry_1
_geom_angle_site_symmetry_3
C2 C1 C10 115.8(7) . .
C2 C1 C15 118.6(7) . .
C10 C1 C15 125.7(6) . .
O1 C2 C1 126.1(7) . .
O1 C2 C3 111.3(7) . .
C1 C2 C3 122.6(9) . .
C4 C3 O2 130.6(7) . .
C4 C3 C2 121.1(9) . .
O2 C3 C2 108.3(8) . .
C3 C4 C5 118.3(8) . .
C3 C4 H1 120.8 . .
C5 C4 H1 120.8 . .
C6 C5 C10 120.3(8) . .
C6 C5 C4 119.9(9) . .
C10 C5 C4 119.8(8) . .
C7 C6 C5 123.7(9) . .
C7 C6 H2 118.2 . .
C5 C6 H2 118.2 . .
C8 C7 C6 116.2(9) . .
C8 C7 C11 121.8(9) . .
C6 C7 C11 121.9(10) . .
C9 C8 C7 123.9(8) . .
C9 C8 H3 118.0 . .
C7 C8 H3 118.0 . .
C8 C9 C10 120.1(8) . .
C8 C9 H4 120.0 . .
C10 C9 H4 120.0 . .
C1 C10 C5 122.5(7) . .
C1 C10 C9 121.6(7) . .
C5 C10 C9 115.8(8) . .
C7 C11 C12 109.0(10) . .
C7 C11 H27 109.9 . .
C12 C11 H27 109.9 . .
C7 C11 H28 109.9 . .
C12 C11 H28 109.9 . .
H27 C11 H28 108.3 . .
C13 C12 C11 114.5(11) . .
C13 C12 H29 108.6 . .
C11 C12 H29 108.6 . .
C13 C12 H30 108.6 . .
C11 C12 H30 108.6 . .
H29 C12 H30 107.6 . .
C14 C13 C12 104.3(14) . .
C14 C13 H31 110.9 . .
C12 C13 H31 110.9 . .
C14 C13 H32 110.9 . .
C12 C13 H32 110.9 . .
H31 C13 H32 108.9 . .
C13 C14 H150 109.5 . .
C13 C14 H151 109.5 . .
H150 C14 H151 109.5 . .
C13 C14 H152 109.5 . .
H150 C14 H152 109.5 . .
H151 C14 H152 109.5 . .
C20 C15 C16 115.1(8) . .
C20 C15 C1 122.2(7) . .
C16 C15 C1 122.5(7) . .
C17 C16 C15 123.5(8) . .
C17 C16 H5 118.3 . .
C15 C16 H5 118.3 . .
C16 C17 C18 119.4(8) . .
C16 C17 H6 120.3 . .
C18 C17 H6 120.3 . .
C19 C18 C17 117.1(7) . .
C19 C18 C21 123.6(8) . .
C17 C18 C21 119.2(7) . .
C18 C19 C20 121.9(8) . .
C18 C19 H7 119.0 . .
C20 C19 H7 119.0 . .
C15 C20 C19 122.4(8) . .
C15 C20 H8 118.8 . .
C19 C20 H8 118.8 . .
C22 C21 C30 115.1(7) . .
C22 C21 C18 122.6(6) . .
C30 C21 C18 122.1(7) . .
C21 C22 O3 125.3(7) . .
C21 C22 C23 124.9(7) . .
O3 C22 C23 109.8(7) . .
O4 C23 C24 126.7(7) . .
O4 C23 C22 110.2(6) . .
C24 C23 C22 123.1(7) . .
C23 C24 C25 115.9(7) . .
C23 C24 C31 122.2(7) . .
C25 C24 C31 121.8(6) . .
C26 C25 C24 121.8(7) . .
C26 C25 C30 117.5(7) . .
C24 C25 C30 120.6(6) . .
C27 C26 C25 122.4(7) . .
C27 C26 H9 118.8 . .
C25 C26 H9 118.8 . .
C26 C27 C28 119.2(7) . .
C26 C27 H10 120.4 . .
C28 C27 H10 120.4 . .
C29 C28 C27 119.9(8) . .
C29 C28 H11 120.0 . .
C27 C28 H11 120.0 . .
C28 C29 C30 123.5(8) . .
C28 C29 H12 118.2 . .
C30 C29 H12 118.2 . .
C29 C30 C25 117.4(6) . .
C29 C30 C21 122.4(7) . .
C25 C30 C21 120.2(7) . .
C36 C31 C32 117.8(7) . .
C36 C31 C24 121.3(7) . .
C32 C31 C24 120.9(7) . .
C33 C32 C31 119.2(8) . .
C33 C32 H13 120.4 . .
C31 C32 H13 120.4 . .
C32 C33 C34 123.7(7) . .
C32 C33 H14 118.2 . .
C34 C33 H14 118.2 . .
C35 C34 C33 117.0(8) . .
C35 C34 C37 123.0(8) . .
C33 C34 C37 120.0(8) . .
C34 C35 C36 119.9(7) . .
C34 C35 H15 120.0 . .
C36 C35 H15 120.0 . .
C31 C36 C35 122.3(7) . .
C31 C36 H16 118.8 . .
C35 C36 H16 118.8 . .
C38 C37 C46 116.0(7) . .
C38 C37 C34 119.7(7) . .
C46 C37 C34 124.2(8) . .
C37 C38 O5 126.6(7) . .
C37 C38 C39 123.9(8) . .
O5 C38 C39 109.5(8) . .
C40 C39 O6 127.8(8) . .
C40 C39 C38 121.6(9) . .
O6 C39 C38 110.4(8) . .
C39 C40 C41 118.8(8) . .
C39 C40 H17 120.6 . .
C41 C40 H17 120.6 . .
C42 C41 C46 119.5(9) . .
C42 C41 C40 121.9(9) . .
C46 C41 C40 118.5(8) . .
C43 C42 C41 122.5(9) . .
C43 C42 H18 118.8 . .
C41 C42 H18 118.8 . .
C42 C43 C44 119.8(9) . .
C42 C43 C47 120.3(11) . .
C44 C43 C47 116.5(11) . .
C45 C44 C43 118.3(9) . .
C45 C44 H19 120.8 . .
C43 C44 H19 120.8 . .
C44 C45 C46 123.9(9) . .
C44 C45 H20 118.1 . .
C46 C45 H20 118.1 . .
C45 C46 C41 115.6(8) . .
C45 C46 C37 123.2(8) . .
C41 C46 C37 120.7(8) . .
C48 C47 C43 87.3(18) . .
C48 C47 H144 114.1 . .
C43 C47 H144 114.1 . .
C48 C47 H145 114.1 . .
C43 C47 H145 114.1 . .
H144 C47 H145 111.3 . .
C47 C48 C49 142(2) . .
C47 C48 H146 101.4 . .
C49 C48 H146 101.4 . .
C47 C48 H147 101.4 . .
C49 C48 H147 101.4 . .
H146 C48 H147 104.6 . .
C50 C49 C48 110(2) . .
C50 C49 H148 109.8 . .
C48 C49 H148 109.8 . .
C50 C49 H149 109.8 . .
C48 C49 H149 109.8 . .
H148 C49 H149 108.2 . .
C49 C50 H153 109.5 . .
C49 C50 H154 109.5 . .
H153 C50 H154 109.5 . .
C49 C50 H155 109.5 . .
H153 C50 H155 109.5 . .
H154 C50 H155 109.5 . .
C64 C51 O7 128.3(9) . .
C64 C51 C52 121.6(8) . .
O7 C51 C52 110.1(8) . .
O8 C52 C53 128.2(9) . .
O8 C52 C51 110.2(9) . .
C53 C52 C51 121.5(9) . .
C52 C53 C54 116.6(8) . .
C52 C53 H21 121.7 . .
C54 C53 H21 121.7 . .
C63 C54 C53 121.2(8) . .
C63 C54 C55 123.1(9) . .
C53 C54 C55 115.4(8) . .
O9 C55 C56 121.8(8) . .
O9 C55 C54 121.7(9) . .
C56 C55 C54 116.5(9) . .
C61 C56 C57 118.9(8) . .
C61 C56 C55 121.2(8) . .
C57 C56 C55 119.9(8) . .
C58 C57 C56 117.9(8) . .
C58 C57 H22 121.0 . .
C56 C57 H22 121.0 . .
O11 C58 C57 125.2(9) . .
O11 C58 C59 112.0(9) . .
C57 C58 C59 122.8(9) . .
O12 C59 C58 110.9(9) . .
O12 C59 C60 127.4(9) . .
C58 C59 C60 121.7(9) . .
C59 C60 C61 115.7(8) . .
C59 C60 H23 122.2 . .
C61 C60 H23 122.2 . .
C56 C61 C60 122.9(7) . .
C56 C61 C62 119.9(8) . .
C60 C61 C62 117.2(8) . .
O10 C62 C63 120.0(9) . .
O10 C62 C61 120.0(9) . .
C63 C62 C61 119.6(9) . .
C54 C63 C64 120.7(8) . .
C54 C63 C62 119.2(8) . .
C64 C63 C62 120.1(8) . .
C51 C64 C63 118.2(8) . .
C51 C64 H24 120.9 . .
C63 C64 H24 120.9 . .
O13 C65 C71 127.2(7) . .
O13 C65 C66 112.2(8) . .
C71 C65 C66 120.4(7) . .
C67 C66 O14 128.1(8) . .
C67 C66 C65 122.3(8) . .
O14 C66 C65 109.4(7) . .
C66 C67 C68 118.0(7) . .
C66 C67 H25 121.0 . .
C68 C67 H25 121.0 . .
C67 C68 C70 121.1(6) . .
C67 C68 C69 116.8(8) . 7
C70 C68 C69 122.2(7) . 7
O15 C69 C68 121.8(8) . 7
O15 C69 C70 121.6(7) . .
C68 C69 C70 116.6(7) 7 .
C68 C70 C71 119.5(7) . .
C68 C70 C69 121.2(7) . .
C71 C70 C69 119.2(7) . .
C65 C71 C70 118.3(7) . .
C65 C71 H26 120.8 . .
C70 C71 H26 120.8 . .
C2 O1 B1 106.2(7) . .
C3 O2 B1 109.6(6) . .
C22 O3 B2 108.0(6) . .
C23 O4 B2 108.1(6) . .
C38 O5 B3 108.4(7) . 7
C39 O6 B3 106.1(7) . 7
C51 O7 B1 105.9(7) . .
C52 O8 B1 107.2(7) . .
C58 O11 B3 105.7(7) . .
C59 O12 B3 105.7(7) . .
C65 O13 B2 106.9(6) . .
C66 O14 B2 106.8(6) . .
O8 B1 O2 114.7(8) . .
O8 B1 O7 106.2(8) . .
O2 B1 O7 111.2(8) . .
O8 B1 O1 111.6(8) . .
O2 B1 O1 104.1(7) . .
O7 B1 O1 109.1(7) . .
O13 B2 O3 111.9(7) . .
O13 B2 O4 113.2(7) . .
O3 B2 O4 103.2(7) . .
O13 B2 O14 104.6(7) . .
O3 B2 O14 112.6(7) . .
O4 B2 O14 111.6(7) . .
O5 B3 O6 105.0(8) 7 7
O5 B3 O12 111.4(8) 7 .
O6 B3 O12 111.5(8) 7 .
O5 B3 O11 113.3(8) 7 .
O6 B3 O11 111.1(8) 7 .
O12 B3 O11 104.6(8) . .
C2A C1A N1A 118.7(8) . .
C2A C1A H36 107.6 . .
N1A C1A H36 107.6 . .
C2A C1A H37 107.6 . .
N1A C1A H37 107.6 . .
H36 C1A H37 107.1 . .
C1A C2A C3A 111.8(8) . .
C1A C2A H38 109.3 . .
C3A C2A H38 109.3 . .
C1A C2A H39 109.3 . .
C3A C2A H39 109.3 . .
H38 C2A H39 107.9 . .
C4A C3A C2A 110.5(10) . .
C4A C3A H40 109.6 . .
C2A C3A H40 109.6 . .
C4A C3A H41 109.6 . .
C2A C3A H41 109.6 . .
H40 C3A H41 108.1 . .
C3A C4A H156 109.5 . .
C3A C4A H157 109.5 . .
H156 C4A H157 109.5 . .
C3A C4A H158 109.5 . .
H156 C4A H158 109.5 . .
H157 C4A H158 109.5 . .
C12A C11A N1A 114.2(7) . .
C12A C11A H42 108.7 . .
N1A C11A H42 108.7 . .
C12A C11A H43 108.7 . .
N1A C11A H43 108.7 . .
H42 C11A H43 107.6 . .
C11A C12A C13A 108.9(7) . .
C11A C12A H168 109.9 . .
C13A C12A H168 109.9 . .
C11A C12A H169 109.9 . .
C13A C12A H169 109.9 . .
H168 C12A H169 108.3 . .
C12A C13A C14A 108.3(7) . .
C12A C13A H46 110.0 . .
C14A C13A H46 110.0 . .
C12A C13A H47 110.0 . .
C14A C13A H47 110.0 . .
H46 C13A H47 108.4 . .
C13A C14A H159 109.5 . .
C13A C14A H160 109.5 . .
H159 C14A H160 109.5 . .
C13A C14A H161 109.5 . .
H159 C14A H161 109.5 . .
H160 C14A H161 109.5 . .
C22A C21A N1A 116.1(7) . .
C22A C21A H48 108.3 . .
N1A C21A H48 108.3 . .
C22A C21A H49 108.3 . .
N1A C21A H49 108.3 . .
H48 C21A H49 107.4 . .
C21A C22A C23A 110.4(7) . .
C21A C22A H50 109.6 . .
C23A C22A H50 109.6 . .
C21A C22A H51 109.6 . .
C23A C22A H51 109.6 . .
H50 C22A H51 108.1 . .
C24A C23A C22A 112.0(8) . .
C24A C23A H52 109.2 . .
C22A C23A H52 109.2 . .
C24A C23A H53 109.2 . .
C22A C23A H53 109.2 . .
H52 C23A H53 107.9 . .
C23A C24A H162 109.5 . .
C23A C24A H163 109.5 . .
H162 C24A H163 109.5 . .
C23A C24A H164 109.5 . .
H162 C24A H164 109.5 . .
H163 C24A H164 109.5 . .
N1A C31A C32A 115.6(7) . .
N1A C31A H54 108.4 . .
C32A C31A H54 108.4 . .
N1A C31A H55 108.4 . .
C32A C31A H55 108.4 . .
H54 C31A H55 107.4 . .
C33A C32A C31A 109.8(7) . .
C33A C32A H56 109.7 . .
C31A C32A H56 109.7 . .
C33A C32A H57 109.7 . .
C31A C32A H57 109.7 . .
H56 C32A H57 108.2 . .
C32A C33A C34A 111.3(7) . .
C32A C33A H58 109.4 . .
C34A C33A H58 109.4 . .
C32A C33A H59 109.4 . .
C34A C33A H59 109.4 . .
H58 C33A H59 108.0 . .
C33A C34A H165 109.5 . .
C33A C34A H166 109.5 . .
H165 C34A H166 109.5 . .
C33A C34A H167 109.5 . .
H165 C34A H167 109.5 . .
H166 C34A H167 109.5 . .
C21A N1A C31A 109.0(6) . .
C21A N1A C1A 107.9(6) . .
C31A N1A C1A 112.0(6) . .
C21A N1A C11A 109.6(6) . .
C31A N1A C11A 107.6(7) . .
C1A N1A C11A 110.7(6) . .
C2B C1B N1B 116.6(7) . .
C2B C1B H72 108.1 . .
N1B C1B H72 108.1 . .
C2B C1B H73 108.1 . .
N1B C1B H73 108.1 . .
H72 C1B H73 107.3 . .
C1B C2B C3B 109.5(8) . .
C1B C2B H74 109.8 . .
C3B C2B H74 109.8 . .
C1B C2B H75 109.8 . .
C3B C2B H75 109.8 . .
H74 C2B H75 108.2 . .
C2B C3B C4B 112.7(8) . .
C2B C3B H76 109.1 . .
C4B C3B H76 109.1 . .
C2B C3B H77 109.1 . .
C4B C3B H77 109.1 . .
H76 C3B H77 107.8 . .
C3B C4B H170 109.5 . .
C3B C4B H171 109.5 . .
H170 C4B H171 109.5 . .
C3B C4B H172 109.5 . .
H170 C4B H172 109.5 . .
H171 C4B H172 109.5 . .
C12B C11B N1B 117.3(7) . .
C12B C11B H78 108.0 . .
N1B C11B H78 108.0 . .
C12B C11B H79 108.0 . .
N1B C11B H79 108.0 . .
H78 C11B H79 107.2 . .
C13B C12B C11B 110.1(8) . .
C13B C12B H80 109.6 . .
C11B C12B H80 109.6 . .
C13B C12B H81 109.6 . .
C11B C12B H81 109.6 . .
H80 C12B H81 108.1 . .
C12B C13B C14B 115.1(9) . .
C12B C13B H82 108.5 . .
C14B C13B H82 108.5 . .
C12B C13B H83 108.5 . .
C14B C13B H83 108.5 . .
H82 C13B H83 107.5 . .
C13B C14B H173 109.5 . .
C13B C14B H174 109.5 . .
H173 C14B H174 109.5 . .
C13B C14B H175 109.5 . .
H173 C14B H175 109.5 . .
H174 C14B H175 109.5 . .
C22B C21B N1B 116.3(7) . .
C22B C21B H84 108.2 . .
N1B C21B H84 108.2 . .
C22B C21B H85 108.2 . .
N1B C21B H85 108.2 . .
H84 C21B H85 107.4 . .
C21B C22B C23B 112.3(8) . .
C21B C22B H86 109.2 . .
C23B C22B H86 109.2 . .
C21B C22B H87 109.2 . .
C23B C22B H87 109.2 . .
H86 C22B H87 107.9 . .
C24B C23B C22B 109.7(9) . .
C24B C23B H88 109.7 . .
C22B C23B H88 109.7 . .
C24B C23B H89 109.7 . .
C22B C23B H89 109.7 . .
H88 C23B H89 108.2 . .
C23B C24B H176 109.5 . .
C23B C24B H177 109.5 . .
H176 C24B H177 109.5 . .
C23B C24B H178 109.5 . .
H176 C24B H178 109.5 . .
H177 C24B H178 109.5 . .
C32B C31B N1B 115.3(7) . .
C32B C31B H90 108.4 . .
N1B C31B H90 108.4 . .
C32B C31B H91 108.4 . .
N1B C31B H91 108.4 . .
H90 C31B H91 107.5 . .
C33B C32B C31B 112.0(8) . .
C33B C32B H92 109.2 . .
C31B C32B H92 109.2 . .
C33B C32B H93 109.2 . .
C31B C32B H93 109.2 . .
H92 C32B H93 107.9 . .
C32B C33B C34B 114.7(8) . .
C32B C33B H94 108.6 . .
C34B C33B H94 108.6 . .
C32B C33B H95 108.6 . .
C34B C33B H95 108.6 . .
H94 C33B H95 107.6 . .
C33B C34B H179 109.5 . .
C33B C34B H180 109.5 . .
H179 C34B H180 109.5 . .
C33B C34B H181 109.5 . .
H179 C34B H181 109.5 . .
H180 C34B H181 109.5 . .
C1B N1B C11B 109.4(6) . .
C1B N1B C21B 109.0(6) . .
C11B N1B C21B 108.5(6) . .
C1B N1B C31B 111.7(7) . .
C11B N1B C31B 109.9(7) . .
C21B N1B C31B 108.2(6) . .
C2C C1C N1C 115(2) . .
C2C C1C H108 108.5 . .
N1C C1C H108 108.5 . .
C2C C1C H109 108.5 . .
N1C C1C H109 108.5 . .
H108 C1C H109 107.5 . .
C1C C2C C3C 115(2) . .
C1C C2C H110 108.5 . .
C3C C2C H110 108.5 . .
C1C C2C H111 108.5 . .
C3C C2C H111 108.5 . .
H110 C2C H111 107.5 . .
C2C C3C C4C 106.6(12) . .
C2C C3C H112 110.4 . .
C4C C3C H112 110.4 . .
C2C C3C H113 110.4 . .
C4C C3C H113 110.4 . .
H112 C3C H113 108.6 . .
C3C C4C H182 109.5 . .
C3C C4C H183 109.5 . .
H182 C4C H183 109.5 . .
C3C C4C H184 109.5 . .
H182 C4C H184 109.5 . .
H183 C4C H184 109.5 . .
N1C C11C C12C 125(2) . .
N1C C11C H114 106.2 . .
C12C C11C H114 106.2 . .
N1C C11C H115 106.2 . .
C12C C11C H115 106.2 . .
H114 C11C H115 106.3 . .
C11C C12C C13C 113(2) . .
C11C C12C H116 109.1 . .
C13C C12C H116 109.1 . .
C11C C12C H117 109.1 . .
C13C C12C H117 109.1 . .
H116 C12C H117 107.8 . .
C12C C13C C14C 95(2) . .
C12C C13C H118 112.8 . .
C14C C13C H118 112.8 . .
C12C C13C H119 112.8 . .
C14C C13C H119 112.8 . .
H118 C13C H119 110.2 . .
C13C C14C H185 109.5 . .
C13C C14C H186 109.5 . .
H185 C14C H186 109.5 . .
C13C C14C H187 109.5 . .
H185 C14C H187 109.5 . .
H186 C14C H187 109.5 . .
N1C C21C C22C 120(2) . .
N1C C21C H120 107.3 . .
C22C C21C H120 107.3 . .
N1C C21C H121 107.3 . .
C22C C21C H121 107.3 . .
H120 C21C H121 106.9 . .
C21C C22C C23C 123(2) . .
C21C C22C H122 106.7 . .
C23C C22C H122 106.7 . .
C21C C22C H123 106.7 . .
C23C C22C H123 106.7 . .
H122 C22C H123 106.6 . .
C24C C23C C22C 144(2) . .
C24C C23C H124 100.8 . .
C22C C23C H124 100.8 . .
C24C C23C H125 100.8 . .
C22C C23C H125 100.8 . .
H124 C23C H125 104.4 . .
C23C C24C H188 109.5 . .
C23C C24C H189 109.5 . .
H188 C24C H189 109.5 . .
C23C C24C H190 109.5 . .
H188 C24C H190 109.5 . .
H189 C24C H190 109.5 . .
C32C C31C N1C 121(3) . .
C32C C31C H126 107.1 . .
N1C C31C H126 107.1 . .
C32C C31C H127 107.1 . .
N1C C31C H127 107.1 . .
H126 C31C H127 106.8 . .
C31C C32C C33C 120(3) . .
C31C C32C H128 107.4 . .
C33C C32C H128 107.4 . .
C31C C32C H129 107.4 . .
C33C C32C H129 107.4 . .
H128 C32C H129 107.0 . .
C32C C33C C34C 110(3) . .
C32C C33C H130 109.6 . .
C34C C33C H130 109.6 . .
C32C C33C H131 109.6 . .
C34C C33C H131 109.6 . .
H130 C33C H131 108.1 . .
C33C C34C H191 109.5 . .
C33C C34C H192 109.5 . .
H191 C34C H192 109.5 . .
C33C C34C H193 109.5 . .
H191 C34C H193 109.5 . .
H192 C34C H193 109.5 . .
C21C N1C C11C 104.6(14) . .
C21C N1C C1C 112.5(19) . .
C11C N1C C1C 115.9(17) . .
C21C N1C C31C 105.7(17) . .
C11C N1C C31C 105.5(19) . .
C1C N1C C31C 111.7(18) . .
C2D C1D N1D 135(3) . .
C2D C1D H194 103.4 . .
N1D C1D H194 103.4 . .
C2D C1D H195 103.4 . .
N1D C1D H195 103.4 . .
H194 C1D H195 105.2 . .
C3D C2D C1D 120(4) . .
C3D C2D H196 107.4 . .
C1D C2D H196 107.4 . .
C3D C2D H197 107.4 . .
C1D C2D H197 107.4 . .
H196 C2D H197 107.0 . .
C2D C3D C4D 123(3) . .
C2D C3D H198 106.5 . .
C4D C3D H198 106.5 . .
C2D C3D H199 106.5 . .
C4D C3D H199 106.5 . .
H198 C3D H199 106.5 . .
C3D C4D H200 109.5 . .
C3D C4D H201 109.5 . .
H200 C4D H201 109.5 . .
C3D C4D H202 109.5 . .
H200 C4D H202 109.5 . .
H201 C4D H202 109.5 . .
N1D C11D C12D 134(4) . .
N1D C11D H207 103.8 . .
C12D C11D H207 103.8 . .
N1D C11D H208 103.8 . .
C12D C11D H208 103.8 . .
H207 C11D H208 105.4 . .
C11D C12D C13D 163(5) . .
C11D C12D H209 95.2 . .
C13D C12D H209 95.2 . .
C11D C12D H210 95.2 . .
C13D C12D H210 95.2 . .
H209 C12D H210 103.2 . .
C14D C13D C12D 100(3) . .
C14D C13D H211 111.8 . .
C12D C13D H211 111.8 . .
C14D C13D H212 111.8 . .
C12D C13D H212 111.8 . .
H211 C13D H212 109.5 . .
C13D C14D H213 109.5 . .
C13D C14D H214 109.5 . .
H213 C14D H214 109.5 . .
C13D C14D H215 109.5 . .
H213 C14D H215 109.5 . .
H214 C14D H215 109.5 . .
N1D C21D C27D 108(3) . .
N1D C21D C22D 108(2) . .
C23D C22D C21D 101(3) . .
C23D C22D H223 111.5 . .
C21D C22D H223 111.5 . .
C23D C22D H224 111.5 . .
C21D C22D H224 111.5 . .
H223 C22D H224 109.4 . .
C22D C23D C24D 118(3) . .
C22D C23D H227 107.9 . .
C24D C23D H227 107.9 . .
C22D C23D H228 107.9 . .
C24D C23D H228 107.9 . .
H227 C23D H228 107.2 . .
C23D C24D H231 109.5 . .
C23D C24D H232 109.5 . .
H231 C24D H232 109.5 . .
C23D C24D H233 109.5 . .
H231 C24D H233 109.5 . .
H232 C24D H233 109.5 . .
C28D C27D C21D 138(4) . .
C28D C27D H237 102.7 . .
C21D C27D H237 102.7 . .
C28D C27D H238 102.7 . .
C21D C27D H238 102.7 . .
H237 C27D H238 105.0 . .
C27D C28D C29D 148(4) . .
C27D C28D H229 99.9 . .
C29D C28D H229 99.9 . .
C27D C28D H230 99.9 . .
C29D C28D H230 99.9 . .
H229 C28D H230 104.1 . .
C28D C29D H234 109.5 . .
C28D C29D H235 109.5 . .
H234 C29D H235 109.5 . .
C28D C29D H236 109.5 . .
H234 C29D H236 109.5 . .
H235 C29D H236 109.5 . .
N1D C31D C32D 103(2) . .
N1D C31D H203 111.1 . .
C32D C31D H203 111.1 . .
N1D C31D H204 111.1 . .
C32D C31D H204 111.1 . .
H203 C31D H204 109.1 . .
C31D C32D C33D 122(2) . .
C31D C32D H205 106.8 . .
C33D C32D H205 106.8 . .
C31D C32D H206 106.8 . .
C33D C32D H206 106.8 . .
H205 C32D H206 106.7 . .
C34D C33D C32D 149(3) . .
C34D C33D H216 99.5 . .
C32D C33D H216 99.5 . .
C34D C33D H217 99.5 . .
C32D C33D H217 99.5 . .
H216 C33D H217 104.1 . .
C33D C34D H218 109.5 . .
C33D C34D H219 109.5 . .
H218 C34D H219 109.5 . .
C33D C34D H220 109.5 . .
H218 C34D H220 109.5 . .
H219 C34D H220 109.5 . .
C31D N1D C21D 121(3) . .
C31D N1D C11D 94(2) . .
C21D N1D C11D 117(2) . .
C31D N1D C1D 106(2) . .
C21D N1D C1D 107(2) . .
C11D N1D C1D 110(2) . .

loop_
_geom_bond_atom_site_label_1
_geom_bond_atom_site_label_2
_geom_bond_distance
_geom_bond_site_symmetry_2
C1 C2 1.384(10) .
C1 C10 1.395(10) .
C1 C15 1.456(10) .
C2 O1 1.359(9) .
C2 C3 1.428(10) .
C3 C4 1.340(10) .
C3 O2 1.357(10) .
C4 C5 1.426(11) .
C4 H1 0.9300 .
C5 C6 1.387(11) .
C5 C10 1.407(10) .
C6 C7 1.376(11) .
C6 H2 0.9300 .
C7 C8 1.371(11) .
C7 C11 1.472(13) .
C8 C9 1.366(10) .
C8 H3 0.9300 .
C9 C10 1.451(10) .
C9 H4 0.9300 .
C11 C12 1.637(19) .
C11 H27 0.9700 .
C11 H28 0.9700 .
C12 C13 1.565(17) .
C12 H29 0.9700 .
C12 H30 0.9700 .
C13 C14 1.471(15) .
C13 H31 0.9700 .
C13 H32 0.9700 .
C14 H150 0.9600 .
C14 H151 0.9600 .
C14 H152 0.9600 .
C15 C20 1.363(9) .
C15 C16 1.402(10) .
C16 C17 1.371(9) .
C16 H5 0.9300 .
C17 C18 1.415(10) .
C17 H6 0.9300 .
C18 C19 1.353(10) .
C18 C21 1.477(10) .
C19 C20 1.394(10) .
C19 H7 0.9300 .
C20 H8 0.9300 .
C21 C22 1.337(9) .
C21 C30 1.455(9) .
C22 O3 1.370(8) .
C22 C23 1.385(9) .
C23 O4 1.353(8) .
C23 C24 1.366(9) .
C24 C25 1.427(9) .
C24 C31 1.483(9) .
C25 C26 1.417(9) .
C25 C30 1.434(9) .
C26 C27 1.370(10) .
C26 H9 0.9300 .
C27 C28 1.390(10) .
C27 H10 0.9300 .
C28 C29 1.351(10) .
C28 H11 0.9300 .
C29 C30 1.398(10) .
C29 H12 0.9300 .
C31 C36 1.385(9) .
C31 C32 1.397(10) .
C32 C33 1.365(10) .
C32 H13 0.9300 .
C33 C34 1.396(10) .
C33 H14 0.9300 .
C34 C35 1.381(10) .
C34 C37 1.481(10) .
C35 C36 1.392(9) .
C35 H15 0.9300 .
C36 H16 0.9300 .
C37 C38 1.340(10) .
C37 C46 1.445(10) .
C38 O5 1.359(8) .
C38 C39 1.390(10) .
C39 C40 1.343(11) .
C39 O6 1.386(9) .
C40 C41 1.424(11) .
C40 H17 0.9300 .
C41 C42 1.403(11) .
C41 C46 1.420(11) .
C42 C43 1.316(12) .
C42 H18 0.9300 .
C43 C44 1.419(13) .
C43 C47 1.69(2) .
C44 C45 1.355(11) .
C44 H19 0.9300 .
C45 C46 1.401(11) .
C45 H20 0.9300 .
C47 C48 1.41(2) .
C47 H144 0.9700 .
C47 H145 0.9700 .
C48 C49 1.60(3) .
C48 H146 0.9700 .
C48 H147 0.9700 .
C49 C50 1.45(2) .
C49 H148 0.9700 .
C49 H149 0.9700 .
C50 H153 0.9600 .
C50 H154 0.9600 .
C50 H155 0.9600 .
C51 C64 1.315(10) .
C51 O7 1.355(8) .
C51 C52 1.420(11) .
C52 O8 1.358(9) .
C52 C53 1.375(11) .
C53 C54 1.402(10) .
C53 H21 0.9300 .
C54 C63 1.380(10) .
C54 C55 1.491(11) .
C55 O9 1.194(9) .
C55 C56 1.485(11) .
C56 C61 1.403(10) .
C56 C57 1.412(10) .
C57 C58 1.366(10) .
C57 H22 0.9300 .
C58 O11 1.322(9) .
C58 C59 1.381(11) .
C59 O12 1.352(9) .
C59 C60 1.391(11) .
C60 C61 1.410(10) .
C60 H23 0.9300 .
C61 C62 1.483(11) .
C62 O10 1.258(9) .
C62 C63 1.468(11) .
C63 C64 1.418(10) .
C64 H24 0.9300 .
C65 O13 1.351(8) .
C65 C71 1.367(9) .
C65 C66 1.375(9) .
C66 C67 1.360(9) .
C66 O14 1.372(8) .
C67 C68 1.380(9) .
C67 H25 0.9300 .
C68 C70 1.390(9) .
C68 C69 1.484(10) 7
C69 O15 1.234(8) .
C69 C68 1.484(10) 7
C69 C70 1.488(10) .
C70 C71 1.410(9) .
C71 H26 0.9300 .
O1 B1 1.513(10) .
O2 B1 1.467(11) .
O3 B2 1.471(11) .
O4 B2 1.485(9) .
O5 B3 1.455(11) 7
O6 B3 1.479(10) 7
O7 B1 1.497(11) .
O8 B1 1.446(12) .
O11 B3 1.500(12) .
O12 B3 1.481(11) .
O13 B2 1.467(11) .
O14 B2 1.493(10) .
B3 O5 1.455(11) 7
B3 O6 1.479(10) 7
C1A C2A 1.469(11) .
C1A N1A 1.531(10) .
C1A H36 0.9700 .
C1A H37 0.9700 .
C2A C3A 1.509(13) .
C2A H38 0.9700 .
C2A H39 0.9700 .
C3A C4A 1.504(13) .
C3A H40 0.9700 .
C3A H41 0.9700 .
C4A H156 0.9600 .
C4A H157 0.9600 .
C4A H158 0.9600 .
C11A C12A 1.492(10) .
C11A N1A 1.543(9) .
C11A H42 0.9700 .
C11A H43 0.9700 .
C12A C13A 1.531(10) .
C12A H168 0.9700 .
C12A H169 0.9700 .
C13A C14A 1.537(10) .
C13A H46 0.9700 .
C13A H47 0.9700 .
C14A H159 0.9600 .
C14A H160 0.9600 .
C14A H161 0.9600 .
C21A C22A 1.496(10) .
C21A N1A 1.523(8) .
C21A H48 0.9700 .
C21A H49 0.9700 .
C22A C23A 1.551(10) .
C22A H50 0.9700 .
C22A H51 0.9700 .
C23A C24A 1.489(11) .
C23A H52 0.9700 .
C23A H53 0.9700 .
C24A H162 0.9600 .
C24A H163 0.9600 .
C24A H164 0.9600 .
C31A N1A 1.524(9) .
C31A C32A 1.524(9) .
C31A H54 0.9700 .
C31A H55 0.9700 .
C32A C33A 1.479(10) .
C32A H56 0.9700 .
C32A H57 0.9700 .
C33A C34A 1.590(10) .
C33A H58 0.9700 .
C33A H59 0.9700 .
C34A H165 0.9600 .
C34A H166 0.9600 .
C34A H167 0.9600 .
C1B C2B 1.464(10) .
C1B N1B 1.520(9) .
C1B H72 0.9700 .
C1B H73 0.9700 .
C2B C3B 1.512(11) .
C2B H74 0.9700 .
C2B H75 0.9700 .
C3B C4B 1.552(11) .
C3B H76 0.9700 .
C3B H77 0.9700 .
C4B H170 0.9600 .
C4B H171 0.9600 .
C4B H172 0.9600 .
C11B C12B 1.527(11) .
C11B N1B 1.541(10) .
C11B H78 0.9700 .
C11B H79 0.9700 .
C12B C13B 1.464(11) .
C12B H80 0.9700 .
C12B H81 0.9700 .
C13B C14B 1.483(12) .
C13B H82 0.9700 .
C13B H83 0.9700 .
C14B H173 0.9600 .
C14B H174 0.9600 .
C14B H175 0.9600 .
C21B C22B 1.515(11) .
C21B N1B 1.546(9) .
C21B H84 0.9700 .
C21B H85 0.9700 .
C22B C23B 1.520(12) .
C22B H86 0.9700 .
C22B H87 0.9700 .
C23B C24B 1.516(13) .
C23B H88 0.9700 .
C23B H89 0.9700 .
C24B H176 0.9600 .
C24B H177 0.9600 .
C24B H178 0.9600 .
C31B C32B 1.502(10) .
C31B N1B 1.547(10) .
C31B H90 0.9700 .
C31B H91 0.9700 .
C32B C33B 1.484(11) .
C32B H92 0.9700 .
C32B H93 0.9700 .
C33B C34B 1.502(12) .
C33B H94 0.9700 .
C33B H95 0.9700 .
C34B H179 0.9600 .
C34B H180 0.9600 .
C34B H181 0.9600 .
C1C C2C 1.281(19) .
C1C N1C 1.47(2) .
C1C H108 0.9700 .
C1C H109 0.9700 .
C2C C3C 1.57(2) .
C2C H110 0.9700 .
C2C H111 0.9700 .
C3C C4C 1.619(17) .
C3C H112 0.9700 .
C3C H113 0.9700 .
C4C H182 0.9600 .
C4C H183 0.9600 .
C4C H184 0.9600 .
C11C N1C 1.457(16) .
C11C C12C 1.53(3) .
C11C H114 0.9700 .
C11C H115 0.9700 .
C12C C13C 1.59(3) .
C12C H116 0.9700 .
C12C H117 0.9700 .
C13C C14C 1.69(4) .
C13C H118 0.9700 .
C13C H119 0.9700 .
C14C H185 0.9600 .
C14C H186 0.9600 .
C14C H187 0.9600 .
C21C N1C 1.45(2) .
C21C C22C 1.457(16) .
C21C H120 0.9700 .
C21C H121 0.9700 .
C22C C23C 1.483(15) .
C22C H122 0.9700 .
C22C H123 0.9700 .
C23C C24C 1.445(17) .
C23C H124 0.9700 .
C23C H125 0.9700 .
C24C H188 0.9600 .
C24C H189 0.9600 .
C24C H190 0.9600 .
C31C C32C 1.26(3) .
C31C N1C 1.53(3) .
C31C H126 0.9700 .
C31C H127 0.9700 .
C32C C33C 1.43(3) .
C32C H128 0.9700 .
C32C H129 0.9700 .
C33C C34C 1.65(4) .
C33C H130 0.9700 .
C33C H131 0.9700 .
C34C H191 0.9600 .
C34C H192 0.9600 .
C34C H193 0.9600 .
C1D C2D 1.36(3) .
C1D N1D 1.60(3) .
C1D H194 0.9700 .
C1D H195 0.9700 .
C2D C3D 1.31(3) .
C2D H196 0.9700 .
C2D H197 0.9700 .
C3D C4D 1.56(3) .
C3D H198 0.9700 .
C3D H199 0.9700 .
C4D H200 0.9600 .
C4D H201 0.9600 .
C4D H202 0.9600 .
C11D N1D 1.55(3) .
C11D C12D 1.560(18) .
C11D H207 0.9700 .
C11D H208 0.9700 .
C12D C13D 1.569(18) .
C12D H209 0.9700 .
C12D H210 0.9700 .
C13D C14D 1.523(19) .
C13D H211 0.9700 .
C13D H212 0.9700 .
C14D H213 0.9600 .
C14D H214 0.9600 .
C14D H215 0.9600 .
C21D N1D 1.50(3) .
C21D C27D 1.52(5) .
C21D C22D 1.67(3) .
C22D C23D 1.42(4) .
C22D H223 0.9700 .
C22D H224 0.9700 .
C23D C24D 1.73(4) .
C23D H227 0.9700 .
C23D H228 0.9700 .
C24D H231 0.9600 .
C24D H232 0.9600 .
C24D H233 0.9600 .
C27D C28D 1.42(5) .
C27D H237 0.9700 .
C27D H238 0.9700 .
C28D C29D 1.58(5) .
C28D H229 0.9700 .
C28D H230 0.9700 .
C29D H234 0.9600 .
C29D H235 0.9600 .
C29D H236 0.9600 .
C31D N1D 1.47(3) .
C31D C32D 1.63(3) .
C31D H203 0.9700 .
C31D H204 0.9700 .
C32D C33D 1.73(3) .
C32D H205 0.9700 .
C32D H206 0.9700 .
C33D C34D 1.59(4) .
C33D H216 0.9700 .
C33D H217 0.9700 .
C34D H218 0.9600 .
C34D H219 0.9600 .
C34D H220 0.9600 .

loop_
_geom_torsion_atom_site_label_1
_geom_torsion_atom_site_label_2
_geom_torsion_atom_site_label_3
_geom_torsion_atom_site_label_4
_geom_torsion
_geom_torsion_site_symmetry_1
_geom_torsion_site_symmetry_4
C10 C1 C2 O1 178.3(7) . .
C15 C1 C2 O1 0.0(11) . .
C10 C1 C2 C3 -0.9(11) . .
C15 C1 C2 C3 -179.3(7) . .
O1 C2 C3 C4 -179.4(7) . .
C1 C2 C3 C4 0.0(12) . .
O1 C2 C3 O2 2.7(9) . .
C1 C2 C3 O2 -177.9(7) . .
O2 C3 C4 C5 177.7(7) . .
C2 C3 C4 C5 0.4(12) . .
C3 C4 C5 C6 178.6(8) . .
C3 C4 C5 C10 0.3(12) . .
C10 C5 C6 C7 -0.1(13) . .
C4 C5 C6 C7 -178.4(8) . .
C5 C6 C7 C8 1.7(14) . .
C5 C6 C7 C11 177.6(9) . .
C6 C7 C8 C9 -2.2(13) . .
C11 C7 C8 C9 -178.1(9) . .
C7 C8 C9 C10 1.0(13) . .
C2 C1 C10 C5 1.7(11) . .
C15 C1 C10 C5 179.8(7) . .
C2 C1 C10 C9 -176.9(6) . .
C15 C1 C10 C9 1.3(11) . .
C6 C5 C10 C1 -179.7(7) . .
C4 C5 C10 C1 -1.4(12) . .
C6 C5 C10 C9 -1.1(11) . .
C4 C5 C10 C9 177.2(7) . .
C8 C9 C10 C1 179.3(7) . .
C8 C9 C10 C5 0.7(11) . .
C8 C7 C11 C12 74.1(13) . .
C6 C7 C11 C12 -101.6(11) . .
C7 C11 C12 C13 62.3(13) . .
C11 C12 C13 C14 179.1(10) . .
C2 C1 C15 C20 -122.6(8) . .
C10 C1 C15 C20 59.2(11) . .
C2 C1 C15 C16 51.5(10) . .
C10 C1 C15 C16 -126.7(8) . .
C20 C15 C16 C17 -5.1(11) . .
C1 C15 C16 C17 -179.6(7) . .
C15 C16 C17 C18 -1.0(11) . .
C16 C17 C18 C19 5.9(11) . .
C16 C17 C18 C21 -177.0(7) . .
C17 C18 C19 C20 -4.8(12) . .
C21 C18 C19 C20 178.2(7) . .
C16 C15 C20 C19 6.3(11) . .
C1 C15 C20 C19 -179.1(8) . .
C18 C19 C20 C15 -1.5(13) . .
C19 C18 C21 C22 128.0(9) . .
C17 C18 C21 C22 -48.9(11) . .
C19 C18 C21 C30 -56.3(11) . .
C17 C18 C21 C30 126.8(8) . .
C30 C21 C22 O3 -179.5(6) . .
C18 C21 C22 O3 -3.5(12) . .
C30 C21 C22 C23 3.4(12) . .
C18 C21 C22 C23 179.4(7) . .
C21 C22 C23 O4 177.6(7) . .
O3 C22 C23 O4 0.1(8) . .
C21 C22 C23 C24 -0.1(12) . .
O3 C22 C23 C24 -177.6(6) . .
O4 C23 C24 C25 -179.2(7) . .
C22 C23 C24 C25 -1.9(11) . .
O4 C23 C24 C31 3.5(12) . .
C22 C23 C24 C31 -179.2(7) . .
C23 C24 C25 C26 -178.3(7) . .
C31 C24 C25 C26 -0.9(11) . .
C23 C24 C25 C30 0.3(10) . .
C31 C24 C25 C30 177.7(7) . .
C24 C25 C26 C27 178.1(8) . .
C30 C25 C26 C27 -0.6(12) . .
C25 C26 C27 C28 -1.7(14) . .
C26 C27 C28 C29 3.2(14) . .
C27 C28 C29 C30 -2.5(15) . .
C28 C29 C30 C25 0.2(13) . .
C28 C29 C30 C21 179.8(8) . .
C26 C25 C30 C29 1.3(11) . .
C24 C25 C30 C29 -177.4(7) . .
C26 C25 C30 C21 -178.3(7) . .
C24 C25 C30 C21 3.0(11) . .
C22 C21 C30 C29 175.7(8) . .
C18 C21 C30 C29 -0.3(12) . .
C22 C21 C30 C25 -4.7(11) . .
C18 C21 C30 C25 179.2(7) . .
C23 C24 C31 C36 -127.7(8) . .
C25 C24 C31 C36 55.2(10) . .
C23 C24 C31 C32 53.2(10) . .
C25 C24 C31 C32 -124.0(8) . .
C36 C31 C32 C33 -2.2(11) . .
C24 C31 C32 C33 177.0(7) . .
C31 C32 C33 C34 0.0(12) . .
C32 C33 C34 C35 2.0(11) . .
C32 C33 C34 C37 -175.4(7) . .
C33 C34 C35 C36 -1.8(11) . .
C37 C34 C35 C36 175.6(7) . .
C32 C31 C36 C35 2.4(11) . .
C24 C31 C36 C35 -176.8(7) . .
C34 C35 C36 C31 -0.4(11) . .
C35 C34 C37 C38 123.7(9) . .
C33 C34 C37 C38 -59.0(11) . .
C35 C34 C37 C46 -52.4(12) . .
C33 C34 C37 C46 124.9(9) . .
C46 C37 C38 O5 178.3(8) . .
C34 C37 C38 O5 1.9(14) . .
C46 C37 C38 C39 -2.8(13) . .
C34 C37 C38 C39 -179.2(8) . .
C37 C38 C39 C40 3.8(15) . .
O5 C38 C39 C40 -177.1(9) . .
C37 C38 C39 O6 178.8(8) . .
O5 C38 C39 O6 -2.2(10) . .
O6 C39 C40 C41 -179.7(9) . .
C38 C39 C40 C41 -5.7(15) . .
C39 C40 C41 C42 -177.6(10) . .
C39 C40 C41 C46 6.8(15) . .
C46 C41 C42 C43 -1.7(19) . .
C40 C41 C42 C43 -177.2(13) . .
C41 C42 C43 C44 -4(2) . .
C41 C42 C43 C47 -162.5(14) . .
C42 C43 C44 C45 5(2) . .
C47 C43 C44 C45 164.7(14) . .
C43 C44 C45 C46 -1.2(19) . .
C44 C45 C46 C41 -4.1(16) . .
C44 C45 C46 C37 -176.6(10) . .
C42 C41 C46 C45 5.5(15) . .
C40 C41 C46 C45 -178.7(9) . .
C42 C41 C46 C37 178.2(10) . .
C40 C41 C46 C37 -6.1(14) . .
C38 C37 C46 C45 176.1(9) . .
C34 C37 C46 C45 -7.6(15) . .
C38 C37 C46 C41 4.0(13) . .
C34 C37 C46 C41 -179.7(9) . .
C42 C43 C47 C48 -108.8(18) . .
C44 C43 C47 C48 92.0(18) . .
C43 C47 C48 C49 59(3) . .
C47 C48 C49 C50 41(3) . .
C64 C51 C52 O8 -179.6(7) . .
O7 C51 C52 O8 -1.0(8) . .
C64 C51 C52 C53 3.9(11) . .
O7 C51 C52 C53 -177.5(6) . .
O8 C52 C53 C54 -177.3(7) . .
C51 C52 C53 C54 -1.5(11) . .
C52 C53 C54 C63 -0.3(11) . .
C52 C53 C54 C55 173.1(6) . .
C63 C54 C55 O9 -179.5(7) . .
C53 C54 C55 O9 7.3(11) . .
C63 C54 C55 C56 -1.4(10) . .
C53 C54 C55 C56 -174.7(6) . .
O9 C55 C56 C61 174.1(7) . .
C54 C55 C56 C61 -3.9(10) . .
O9 C55 C56 C57 -6.5(11) . .
C54 C55 C56 C57 175.4(6) . .
C61 C56 C57 C58 -2.7(10) . .
C55 C56 C57 C58 177.9(7) . .
C56 C57 C58 O11 177.5(6) . .
C56 C57 C58 C59 1.1(11) . .
O11 C58 C59 O12 3.0(9) . .
C57 C58 C59 O12 179.9(7) . .
O11 C58 C59 C60 -177.8(6) . .
C57 C58 C59 C60 -0.9(12) . .
O12 C59 C60 C61 -178.7(7) . .
C58 C59 C60 C61 2.3(10) . .
C57 C56 C61 C60 4.4(10) . .
C55 C56 C61 C60 -176.3(7) . .
C57 C56 C61 C62 -176.4(6) . .
C55 C56 C61 C62 2.9(10) . .
C59 C60 C61 C56 -4.1(10) . .
C59 C60 C61 C62 176.7(6) . .
C56 C61 C62 O10 176.4(7) . .
C60 C61 C62 O10 -4.3(11) . .
C56 C61 C62 C63 3.2(10) . .
C60 C61 C62 C63 -177.5(6) . .
C53 C54 C63 C64 0.0(11) . .
C55 C54 C63 C64 -172.9(6) . .
C53 C54 C63 C62 -179.7(7) . .
C55 C54 C63 C62 7.4(10) . .
O10 C62 C63 C54 178.4(7) . .
C61 C62 C63 C54 -8.4(10) . .
O10 C62 C63 C64 -1.2(11) . .
C61 C62 C63 C64 172.0(6) . .
O7 C51 C64 C63 177.6(6) . .
C52 C51 C64 C63 -4.1(11) . .
C54 C63 C64 C51 2.3(10) . .
C62 C63 C64 C51 -178.1(7) . .
O13 C65 C66 C67 -178.0(6) . .
C71 C65 C66 C67 6.0(11) . .
O13 C65 C66 O14 -3.0(8) . .
C71 C65 C66 O14 -179.0(6) . .
O14 C66 C67 C68 -177.9(6) . .
C65 C66 C67 C68 -3.8(10) . .
C66 C67 C68 C70 2.2(10) . .
C66 C67 C68 C69 -179.2(6) . 7
C67 C68 C70 C71 -2.6(10) . .
C69 C68 C70 C71 178.9(6) 7 .
C67 C68 C70 C69 -180.0(6) . .
C69 C68 C70 C69 1.5(11) 7 .
O15 C69 C70 C68 177.9(6) . .
C68 C69 C70 C68 -1.4(10) 7 .
O15 C69 C70 C71 0.5(10) . .
C68 C69 C70 C71 -178.8(6) 7 .
O13 C65 C71 C70 178.5(6) . .
C66 C65 C71 C70 -6.1(10) . .
C68 C70 C71 C65 4.5(10) . .
C69 C70 C71 C65 -178.1(6) . .
C1 C2 O1 B1 174.8(8) . .
C3 C2 O1 B1 -5.9(9) . .
C4 C3 O2 B1 -175.7(9) . .
C2 C3 O2 B1 1.9(9) . .
C21 C22 O3 B2 -172.4(8) . .
C23 C22 O3 B2 5.1(8) . .
C24 C23 O4 B2 172.4(8) . .
C22 C23 O4 B2 -5.2(8) . .
C37 C38 O5 B3 -174.8(9) . 7
C39 C38 O5 B3 6.2(10) . 7
C40 C39 O6 B3 171.9(10) . 7
C38 C39 O6 B3 -2.7(10) . 7
C64 C51 O7 B1 -177.1(8) . .
C52 C51 O7 B1 4.4(8) . .
C53 C52 O8 B1 173.2(8) . .
C51 C52 O8 B1 -3.0(8) . .
C57 C58 O11 B3 174.6(8) . .
C59 C58 O11 B3 -8.6(8) . .
C58 C59 O12 B3 4.1(8) . .
C60 C59 O12 B3 -175.0(8) . .
C71 C65 O13 B2 179.4(8) . .
C66 C65 O13 B2 3.7(8) . .
C67 C66 O14 B2 175.6(7) . .
C65 C66 O14 B2 0.9(8) . .
C52 O8 B1 O2 -117.7(8) . .
C52 O8 B1 O7 5.5(8) . .
C52 O8 B1 O1 124.3(7) . .
C3 O2 B1 O8 -127.4(7) . .
C3 O2 B1 O7 112.1(7) . .
C3 O2 B1 O1 -5.2(9) . .
C51 O7 B1 O8 -6.1(8) . .
C51 O7 B1 O2 119.3(7) . .
C51 O7 B1 O1 -126.5(8) . .
C2 O1 B1 O8 130.9(8) . .
C2 O1 B1 O2 6.7(9) . .
C2 O1 B1 O7 -112.0(8) . .
C65 O13 B2 O3 119.3(6) . .
C65 O13 B2 O4 -124.6(7) . .
C65 O13 B2 O14 -2.9(8) . .
C22 O3 B2 O13 114.3(6) . .
C22 O3 B2 O4 -7.8(8) . .
C22 O3 B2 O14 -128.2(7) . .
C23 O4 B2 O13 -113.3(8) . .
C23 O4 B2 O3 7.8(8) . .
C23 O4 B2 O14 129.0(8) . .
C66 O14 B2 O13 1.2(8) . .
C66 O14 B2 O3 -120.5(7) . .
C66 O14 B2 O4 124.0(7) . .
C59 O12 B3 O5 114.0(8) . 7
C59 O12 B3 O6 -129.0(8) . 7
C59 O12 B3 O11 -8.8(8) . .
C58 O11 B3 O5 -111.0(8) . 7
C58 O11 B3 O6 131.1(7) . 7
C58 O11 B3 O12 10.6(8) . .
N1A C1A C2A C3A -174.5(7) . .
C1A C2A C3A C4A -176.2(8) . .
N1A C11A C12A C13A -171.0(6) . .
C11A C12A C13A C14A 177.7(7) . .
N1A C21A C22A C23A 168.4(6) . .
C21A C22A C23A C24A 178.0(7) . .
N1A C31A C32A C33A -176.0(7) . .
C31A C32A C33A C34A -177.6(7) . .
C22A C21A N1A C31A 59.2(9) . .
C22A C21A N1A C1A -179.0(7) . .
C22A C21A N1A C11A -58.3(9) . .
C32A C31A N1A C21A 173.9(7) . .
C32A C31A N1A C1A 54.6(9) . .
C32A C31A N1A C11A -67.3(9) . .
C2A C1A N1A C21A -65.1(9) . .
C2A C1A N1A C31A 54.8(9) . .
C2A C1A N1A C11A 174.9(7) . .
C12A C11A N1A C21A -49.2(10) . .
C12A C11A N1A C31A -167.6(7) . .
C12A C11A N1A C1A 69.7(8) . .
N1B C1B C2B C3B 177.6(6) . .
C1B C2B C3B C4B -178.7(7) . .
N1B C11B C12B C13B 179.3(7) . .
C11B C12B C13B C14B -74.1(10) . .
N1B C21B C22B C23B 156.4(9) . .
C21B C22B C23B C24B 179.8(9) . .
N1B C31B C32B C33B -177.2(8) . .
C31B C32B C33B C34B -179.7(9) . .
C2B C1B N1B C11B 173.2(7) . .
C2B C1B N1B C21B -68.3(9) . .
C2B C1B N1B C31B 51.3(9) . .
C12B C11B N1B C1B 73.7(9) . .
C12B C11B N1B C21B -45.1(10) . .
C12B C11B N1B C31B -163.3(7) . .
C22B C21B N1B C1B -176.8(8) . .
C22B C21B N1B C11B -57.8(10) . .
C22B C21B N1B C31B 61.5(9) . .
C32B C31B N1B C1B 59.7(9) . .
C32B C31B N1B C11B -61.9(9) . .
C32B C31B N1B C21B 179.8(7) . .
N1C C1C C2C C3C 164.9(14) . .
C1C C2C C3C C4C 170.0(17) . .
N1C C11C C12C C13C -179.8(17) . .
C11C C12C C13C C14C 172(2) . .
N1C C21C C22C C23C -169.8(18) . .
C21C C22C C23C C24C -51(6) . .
N1C C31C C32C C33C 164(3) . .
C31C C32C C33C C34C 135(4) . .
C22C C21C N1C C11C -68(3) . .
C22C C21C N1C C1C 59(3) . .
C22C C21C N1C C31C -179(2) . .
C12C C11C N1C C21C -73(3) . .
C12C C11C N1C C1C 163(2) . .
C12C C11C N1C C31C 38(2) . .
C2C C1C N1C C21C 173.0(19) . .
C2C C1C N1C C11C -67(3) . .
C2C C1C N1C C31C 54(3) . .
C32C C31C N1C C21C -82(3) . .
C32C C31C N1C C11C 167(3) . .
C32C C31C N1C C1C 40(3) . .
N1D C1D C2D C3D -179(3) . .
C1D C2D C3D C4D -68(5) . .
N1D C11D C12D C13D -50(11) . .
C11D C12D C13D C14D 29(11) . .
N1D C21D C22D C23D 169(3) . .
C21D C22D C23D C24D -180(3) . .
N1D C21D C27D C28D 159(6) . .
C21D C27D C28D C29D -159(5) . .
N1D C31D C32D C33D 171(2) . .
C31D C32D C33D C34D -47(5) . .
C32D C31D N1D C21D 54(4) . .
C32D C31D N1D C11D 179(2) . .
C32D C31D N1D C1D -69(3) . .
C27D C21D N1D C31D 165(3) . .
C22D C21D N1D C31D 49(4) . .
C27D C21D N1D C11D 51(4) . .
C22D C21D N1D C11D -64(3) . .
C27D C21D N1D C1D -73(3) . .
C22D C21D N1D C1D 172(2) . .
C12D C11D N1D C31D 46(5) . .
C12D C11D N1D C21D 174(3) . .
C12D C11D N1D C1D -63(5) . .
C2D C1D N1D C31D -53(4) . .
C2D C1D N1D C21D 176(3) . .
C2D C1D N1D C11D 47(4) . .
